data_7117737
loop_
_publ_author_name
'Loren P. Press'
'Billy J. McCulloch'
'Weixing Gu'
'Chun-Hsing Chen'
'Bruce M. Foxman'
'Oleg V. Ozerov'

_publ_section_title
;
 Triflyloxy-substituted carboranes as useful weakly coordinating anions
;
_journal_name_full Chem.Commun.
_journal_page_first 14034
_journal_paper_doi 10.1039/C5cc05047B
_journal_volume 51
_journal_year 2015
_chemical_formula_moiety 'C8 H16 B11 Cl10 F3 O3 S Si'
_chemical_formula_sum 'C8 H16 B11 Cl10 F3 O3 S Si'
_chemical_formula_weight 750.77
_chemical_name_systematic
; 
 ? 
;
_space_group_IT_number 14
_symmetry_cell_setting monoclinic
_symmetry_space_group_name_Hall '-P 2yn'
_symmetry_space_group_name_H-M 'P 1 21/n 1'
_atom_sites_solution_hydrogens geom
_atom_sites_solution_primary direct
_atom_sites_solution_secondary difmap
_audit_creation_method SHELXL-97
_audit_update_record
;
2015-07-08 deposited with the CCDC.
2015-07-27 downloaded from the CCDC.
;
_cell_angle_alpha 90.00
_cell_angle_beta 102.362(4)
_cell_angle_gamma 90.00
_cell_formula_units_Z 8
_cell_length_a 16.213(5)
_cell_length_b 21.072(7)
_cell_length_c 17.832(6)
_cell_measurement_reflns_used 9687
_cell_measurement_temperature 150(2)
_cell_measurement_theta_max 27.02
_cell_measurement_theta_min 2.32
_cell_volume 5951(3)
_computing_cell_refinement 'Bruker SAINT (Bruker AXS, 2008)'
_computing_data_collection 'APEX2 (Bruker AXS, 2008)'
_computing_data_reduction 'Bruker SAINT (Bruker AXS, 2008)'
_computing_molecular_graphics 'shelXle (Huebschle et al, 2011)'
_computing_structure_refinement 'SHELXL-97 (Sheldrick, 2008)'
_computing_structure_solution 'SHELXS-97 (Sheldrick, 2008)'
_diffrn_ambient_temperature 150(2)
_diffrn_measured_fraction_theta_full 0.992
_diffrn_measured_fraction_theta_max 0.992
_diffrn_measurement_device_type 'Bruker APEX-II CCD'
_diffrn_measurement_method '\w scans'
_diffrn_radiation_monochromator graphite
_diffrn_radiation_source 'fine-focus sealed tube'
_diffrn_radiation_type MoK\a
_diffrn_radiation_wavelength 0.71073
_diffrn_reflns_av_R_equivalents 0.0764
_diffrn_reflns_av_sigmaI/netI 0.0558
_diffrn_reflns_limit_h_max 20
_diffrn_reflns_limit_h_min -20
_diffrn_reflns_limit_k_max 27
_diffrn_reflns_limit_k_min -27
_diffrn_reflns_limit_l_max 22
_diffrn_reflns_limit_l_min -23
_diffrn_reflns_number 66068
_diffrn_reflns_theta_full 27.44
_diffrn_reflns_theta_max 27.44
_diffrn_reflns_theta_min 1.82
_exptl_absorpt_coefficient_mu 1.082
_exptl_absorpt_correction_T_max 0.8434
_exptl_absorpt_correction_T_min 0.7493
_exptl_absorpt_correction_type multi-scan
_exptl_absorpt_process_details SADABS
_exptl_crystal_colour colourless
_exptl_crystal_density_diffrn 1.676
_exptl_crystal_density_method 'not measured'
_exptl_crystal_description block
_exptl_crystal_F_000 2960
_exptl_crystal_size_max 0.28
_exptl_crystal_size_mid 0.17
_exptl_crystal_size_min 0.16
_refine_diff_density_max 1.488
_refine_diff_density_min -0.987
_refine_diff_density_rms 0.117
_refine_ls_extinction_method none
_refine_ls_goodness_of_fit_ref 1.054
_refine_ls_hydrogen_treatment constr
_refine_ls_matrix_type full
_refine_ls_number_parameters 715
_refine_ls_number_reflns 13473
_refine_ls_number_restraints 321
_refine_ls_restrained_S_all 1.131
_refine_ls_R_factor_all 0.0834
_refine_ls_R_factor_gt 0.0654
_refine_ls_shift/su_max 0.000
_refine_ls_shift/su_mean 0.000
_refine_ls_structure_factor_coef Fsqd
_refine_ls_weighting_details 'calc w=1/[\s^2^(Fo^2^)+(0.0589P)^2^+21.1610P] where P=(Fo^2^+2Fc^2^)/3'
_refine_ls_weighting_scheme calc
_refine_ls_wR_factor_gt 0.1599
_refine_ls_wR_factor_ref 0.1746
_reflns_number_gt 10556
_reflns_number_total 13473
_reflns_threshold_expression >2sigma(I)
_cod_data_source_file c5cc05047b2.cif
_cod_data_source_block Et3Si_CHB11Cl10OTf
_cod_original_sg_symbol_H-M 'P2(1)/n  '
_cod_database_code 7117737

loop_
_symmetry_equiv_pos_as_xyz
'x, y, z'
'-x+1/2, y+1/2, -z+1/2'
'-x, -y, -z'
'x-1/2, -y-1/2, z-1/2'

loop_
_atom_site_label
_atom_site_type_symbol
_atom_site_fract_x
_atom_site_fract_y
_atom_site_fract_z
_atom_site_U_iso_or_equiv
_atom_site_adp_type
_atom_site_occupancy
_atom_site_symmetry_multiplicity
_atom_site_calc_flag
_atom_site_refinement_flags
_atom_site_disorder_assembly
_atom_site_disorder_group
C1_1 C 0.3583(3) 0.0042(2) 1.0151(2) 0.0297(9) Uani 1 1 d . . .
H1_1 H 0.4106 -0.0139 1.0439 0.042(15) Uiso 1 1 calc R . .
B2_1 B 0.3640(3) 0.0764(3) 0.9722(3) 0.0316(11) Uani 1 1 d . . .
B3_1 B 0.3428(3) 0.0051(3) 0.9164(3) 0.0309(10) Uani 1 1 d . . .
B4_1 B 0.2844(3) -0.0471(3) 0.9649(3) 0.0347(11) Uani 1 1 d . . .
B5_1 B 0.2681(3) -0.0078(3) 1.0496(3) 0.0362(12) Uani 1 1 d . . .
B6_1 B 0.3183(3) 0.0681(3) 1.0548(3) 0.0349(11) Uani 1 1 d . . .
B7_1 B 0.2818(3) 0.0745(3) 0.8882(3) 0.0308(10) Uani 1 1 d . . .
B8_1 B 0.2319(3) -0.0024(3) 0.8830(3) 0.0332(11) Uani 1 1 d . . .
B9_1 B 0.1857(3) -0.0105(3) 0.9661(3) 0.0375(12) Uani 1 1 d . . .
B10_1 B 0.2070(4) 0.0612(3) 1.0220(3) 0.0371(12) Uani 1 1 d . . .
B11_1 B 0.2667(3) 0.1139(3) 0.9739(3) 0.0329(11) Uani 1 1 d . . .
B12_1 B 0.1870(3) 0.0644(3) 0.9200(3) 0.0337(11) Uani 1 1 d . . .
Cl2_1 Cl 0.46046(7) 0.11710(6) 0.97903(7) 0.0402(3) Uani 1 1 d . . .
Cl3_1 Cl 0.41904(7) -0.02497(6) 0.86804(6) 0.0370(3) Uani 1 1 d . . .
Cl4_1 Cl 0.30244(9) -0.12961(6) 0.96658(8) 0.0456(3) Uani 1 1 d . . .
Cl5_1 Cl 0.27033(9) -0.05136(7) 1.13474(7) 0.0490(3) Uani 1 1 d . . .
Cl6_1 Cl 0.36959(8) 0.09886(7) 1.14479(7) 0.0447(3) Uani 1 1 d . . .
Cl7_1 Cl 0.28790(8) 0.11695(6) 0.80356(6) 0.0396(3) Uani 1 1 d . . .
Cl8_1 Cl 0.18695(8) -0.03902(6) 0.79430(7) 0.0428(3) Uani 1 1 d . . .
Cl9_1 Cl 0.09093(9) -0.05298(8) 0.96153(9) 0.0542(4) Uani 1 1 d . . .
Cl10_1 Cl 0.13371(8) 0.09073(8) 1.07456(7) 0.0504(3) Uani 1 1 d . . .
Cl11_1 Cl 0.25525(9) 0.19742(6) 0.97861(7) 0.0452(3) Uani 1 1 d . . .
O1_2 O 0.1048(2) 0.0925(2) 0.88358(19) 0.0490(10) Uani 1 1 d D . .
O2_2 O 0.0640(4) 0.18322(19) 0.8096(2) 0.0747(15) Uani 1 1 d D . .
O3_2 O 0.0692(3) 0.0852(2) 0.7420(2) 0.0524(10) Uani 1 1 d D . .
S1_2 S 0.05676(7) 0.11506(6) 0.80851(6) 0.0346(3) Uani 1 1 d D . .
C2_2 C -0.0497(4) 0.1014(4) 0.8254(4) 0.072(2) Uani 1 1 d DU . .
F1_2 F -0.1040(2) 0.1238(4) 0.7677(2) 0.123(2) Uani 1 1 d D . .
F2_2 F -0.0617(4) 0.0431(3) 0.8323(4) 0.127(2) Uani 1 1 d DU . .
F3_2 F -0.0567(3) 0.1328(3) 0.8887(2) 0.1011(18) Uani 1 1 d D . .
Si1_2 Si 0.06766(14) 0.25495(9) 0.75654(10) 0.0634(5) Uani 1 1 d D . .
C3_2 C 0.0087(4) 0.3066(3) 0.8077(4) 0.0636(17) Uani 1 1 d D . .
H3A_2 H 0.0127 0.3508 0.7897 0.076 Uiso 1 1 calc R . .
H3B_2 H -0.0515 0.2941 0.7948 0.076 Uiso 1 1 calc R . .
C4_2 C 0.0398(4) 0.3046(3) 0.8944(3) 0.0608(17) Uani 1 1 d D . .
H4A_2 H 0.0056 0.3334 0.9185 0.091 Uiso 1 1 calc R . .
H4B_2 H 0.0991 0.3180 0.9078 0.091 Uiso 1 1 calc R . .
H4C_2 H 0.0348 0.2613 0.9129 0.091 Uiso 1 1 calc R . .
C5_2 C 0.1829(5) 0.2698(4) 0.7762(5) 0.105(3) Uani 1 1 d D . .
H5A_2 H 0.2046 0.2698 0.8325 0.126 Uiso 1 1 calc R . .
H5B_2 H 0.2103 0.2341 0.7548 0.126 Uiso 1 1 calc R . .
C6_2 C 0.2075(8) 0.3269(7) 0.7462(7) 0.166(6) Uani 1 1 d D . .
H6A_2 H 0.2692 0.3306 0.7594 0.249 Uiso 1 1 calc R . .
H6B_2 H 0.1823 0.3628 0.7682 0.249 Uiso 1 1 calc R . .
H6C_2 H 0.1880 0.3271 0.6903 0.249 Uiso 1 1 calc R . .
C7_2 C 0.0247(6) 0.2385(5) 0.6567(4) 0.113(4) Uani 1 1 d D . .
H7A_2 H 0.0370 0.2753 0.6264 0.136 Uiso 1 1 calc R . .
H7B_2 H 0.0552 0.2016 0.6417 0.136 Uiso 1 1 calc R . .
C8_2 C -0.0666(6) 0.2252(4) 0.6343(5) 0.109(4) Uani 1 1 d D . .
H8A_2 H -0.0821 0.2171 0.5789 0.164 Uiso 1 1 calc R . .
H8B_2 H -0.0983 0.2618 0.6468 0.164 Uiso 1 1 calc R . .
H8C_2 H -0.0800 0.1878 0.6621 0.164 Uiso 1 1 calc R . .
C1_3 C 0.3514(3) -0.0078(2) 0.4930(2) 0.0290(9) Uani 1 1 d . . .
H1_3 H 0.4004 -0.0352 0.5062 0.07(2) Uiso 1 1 calc R . .
B2_3 B 0.3664(3) 0.0713(2) 0.5132(3) 0.0302(10) Uani 1 1 d . . .
B3_3 B 0.3461(3) 0.0423(2) 0.4164(3) 0.0290(10) Uani 1 1 d . . .
B4_3 B 0.2787(3) -0.0250(2) 0.4108(3) 0.0304(10) Uani 1 1 d . . .
B5_3 B 0.2569(3) -0.0382(2) 0.5041(3) 0.0282(10) Uani 1 1 d . . .
B6_3 B 0.3111(3) 0.0211(2) 0.5678(3) 0.0296(10) Uani 1 1 d . . .
B7_3 B 0.2911(3) 0.1098(2) 0.4403(3) 0.0290(10) Uani 1 1 d . A .
B8_3 B 0.2362(3) 0.0498(2) 0.3762(3) 0.0281(10) Uani 1 1 d . A .
B9_3 B 0.1808(3) -0.0004(2) 0.4312(3) 0.0282(10) Uani 1 1 d . A .
B10_3 B 0.2015(3) 0.0288(2) 0.5285(3) 0.0269(9) Uani 1 1 d . A .
B11_3 B 0.2695(3) 0.0967(2) 0.5342(3) 0.0288(10) Uani 1 1 d . A .
B12_3 B 0.1906(3) 0.0823(2) 0.4496(3) 0.0254(9) Uani 1 1 d . . .
Cl2_3 Cl 0.46679(7) 0.10242(6) 0.55570(7) 0.0386(3) Uani 1 1 d . . .
Cl3_3 Cl 0.42607(8) 0.04364(6) 0.36292(7) 0.0411(3) Uani 1 1 d . . .
Cl4_3 Cl 0.29118(8) -0.09013(6) 0.35226(8) 0.0458(3) Uani 1 1 d . . .
Cl5_3 Cl 0.24698(8) -0.11648(6) 0.53628(8) 0.0439(3) Uani 1 1 d . . .
Cl6_3 Cl 0.35696(8) 0.00199(6) 0.66376(6) 0.0406(3) Uani 1 1 d . . .
Cl7_3 Cl 0.30740(8) 0.18762(6) 0.40849(8) 0.0439(3) Uani 1 1 d . . .
Cl8_3 Cl 0.19631(8) 0.06501(6) 0.27740(6) 0.0401(3) Uani 1 1 d . . .
Cl9_3 Cl 0.08343(7) -0.03661(5) 0.38897(7) 0.0370(3) Uani 1 1 d . . .
Cl10_3 Cl 0.12444(7) 0.02294(6) 0.58533(7) 0.0400(3) Uani 1 1 d . . .
Cl11_3 Cl 0.26287(8) 0.16066(6) 0.59757(7) 0.0421(3) Uani 1 1 d . . .
O1_4 O 0.1107(5) 0.1153(3) 0.4317(5) 0.0305(14) Uani 0.6841(17) 1 d PDU A 1
O2_4 O 0.0797(5) 0.1945(4) 0.3322(4) 0.0318(12) Uani 0.6841(17) 1 d PDU A 1
O3_4 O 0.1084(4) 0.2298(2) 0.4620(3) 0.0470(12) Uani 0.6841(17) 1 d PD A 1
S1_4 S 0.07738(10) 0.18087(7) 0.41078(9) 0.0292(3) Uani 0.6841(17) 1 d PD A 1
C2_4 C -0.0345(4) 0.1621(4) 0.4126(5) 0.0394(19) Uani 0.6841(17) 1 d PDU A 1
F1_4 F -0.0371(15) 0.1395(10) 0.4792(11) 0.0669(16) Uani 0.6841(17) 1 d PDU A 1
F2_4 F -0.0631(3) 0.1212(3) 0.3605(3) 0.0627(12) Uani 0.6841(17) 1 d PD A 1
F3_4 F -0.0760(6) 0.2173(5) 0.4011(8) 0.068(3) Uani 0.6841(17) 1 d PDU A 1
Si1_4 Si 0.0644(2) 0.25921(11) 0.26399(15) 0.0534(7) Uani 0.6841(17) 1 d PDU A 1
C3_4 C 0.0358(7) 0.3252(4) 0.3166(5) 0.073(3) Uani 0.6841(17) 1 d PDU A 1
H3A_4 H -0.0150 0.3138 0.3361 0.088 Uiso 0.6841(17) 1 calc PR A 1
H3B_4 H 0.0822 0.3336 0.3615 0.088 Uiso 0.6841(17) 1 calc PR A 1
C4_4 C 0.0178(7) 0.3852(4) 0.2695(6) 0.065(2) Uani 0.6841(17) 1 d PDU A 1
H4A_4 H 0.0025 0.4193 0.3014 0.097 Uiso 0.6841(17) 1 calc PR A 1
H4B_4 H -0.0289 0.3777 0.2255 0.097 Uiso 0.6841(17) 1 calc PR A 1
H4C_4 H 0.0683 0.3976 0.2511 0.097 Uiso 0.6841(17) 1 calc PR A 1
C5_4 C 0.0073(8) 0.2272(6) 0.1790(6) 0.128(6) Uani 0.6841(17) 1 d PDU A 1
H5A_4 H 0.0066 0.2584 0.1373 0.154 Uiso 0.6841(17) 1 calc PR A 1
H5B_4 H 0.0372 0.1889 0.1666 0.154 Uiso 0.6841(17) 1 calc PR A 1
C6_4 C -0.0812(7) 0.2094(9) 0.1794(9) 0.157(9) Uani 0.6841(17) 1 d PD A 1
H6A_4 H -0.1082 0.1919 0.1292 0.235 Uiso 0.6841(17) 1 calc PR A 1
H6B_4 H -0.1123 0.2471 0.1899 0.235 Uiso 0.6841(17) 1 calc PR A 1
H6C_4 H -0.0816 0.1775 0.2193 0.235 Uiso 0.6841(17) 1 calc PR A 1
C7_4 C 0.1818(6) 0.2751(5) 0.2611(7) 0.093(4) Uani 0.6841(17) 1 d PDU A 1
H7A_4 H 0.1870 0.3202 0.2474 0.112 Uiso 0.6841(17) 1 calc PR A 1
H7B_4 H 0.2160 0.2692 0.3137 0.112 Uiso 0.6841(17) 1 calc PR A 1
C8_4 C 0.2183(8) 0.2382(5) 0.2110(7) 0.089(3) Uani 0.6841(17) 1 d PD A 1
H8A_4 H 0.2772 0.2511 0.2151 0.106 Uiso 0.6841(17) 1 calc PR A 1
H8B_4 H 0.1868 0.2444 0.1581 0.106 Uiso 0.6841(17) 1 calc PR A 1
H8C_4 H 0.2163 0.1933 0.2248 0.106 Uiso 0.6841(17) 1 calc PR A 1
O1_5 O 0.1198(11) 0.1315(9) 0.4307(13) 0.0305(14) Uani 0.3159(17) 1 d PDU A 2
O2_5 O 0.0670(12) 0.1950(8) 0.3192(9) 0.0318(12) Uani 0.3159(17) 1 d PDU A 2
O3_5 O 0.0012(8) 0.0981(5) 0.3247(6) 0.0470(12) Uani 0.3159(17) 1 d PD A 2
S1_5 S 0.0454(2) 0.14716(16) 0.3693(2) 0.0292(3) Uani 0.3159(17) 1 d PD A 2
C2_5 C -0.0189(10) 0.1846(7) 0.4304(10) 0.0394(19) Uani 0.3159(17) 1 d PDU A 2
F1_5 F -0.034(3) 0.144(2) 0.480(2) 0.0669(16) Uani 0.3159(17) 1 d PDU A 2
F2_5 F 0.0183(7) 0.2328(5) 0.4651(7) 0.0627(12) Uani 0.3159(17) 1 d PD A 2
F3_5 F -0.0904(13) 0.2020(14) 0.3829(19) 0.068(3) Uani 0.3159(17) 1 d PDU A 2
Si1_5 Si 0.0409(5) 0.2381(3) 0.2317(4) 0.0534(7) Uani 0.3159(17) 1 d PDU A 2
C3_5 C -0.0168(11) 0.3070(6) 0.2545(9) 0.073(3) Uani 0.3159(17) 1 d PD A 2
H3A_5 H -0.0510 0.3240 0.2060 0.088 Uiso 0.3159(17) 1 calc PR A 2
H3B_5 H -0.0565 0.2926 0.2862 0.088 Uiso 0.3159(17) 1 calc PR A 2
C4_5 C 0.0344(15) 0.3596(8) 0.2955(13) 0.065(2) Uani 0.3159(17) 1 d PDU A 2
H4A_5 H -0.0030 0.3940 0.3045 0.097 Uiso 0.3159(17) 1 calc PR A 2
H4B_5 H 0.0730 0.3754 0.2644 0.097 Uiso 0.3159(17) 1 calc PR A 2
H4C_5 H 0.0670 0.3441 0.3449 0.097 Uiso 0.3159(17) 1 calc PR A 2
C5_5 C -0.0293(15) 0.1806(9) 0.1670(10) 0.128(6) Uani 0.3159(17) 1 d PD A 2
H5A_5 H 0.0005 0.1397 0.1660 0.154 Uiso 0.3159(17) 1 calc PR A 2
H5B_5 H -0.0811 0.1728 0.1865 0.154 Uiso 0.3159(17) 1 calc PR A 2
C6_5 C -0.0522(18) 0.2080(15) 0.0873(10) 0.157(9) Uani 0.3159(17) 1 d PD A 2
H6A_5 H -0.0885 0.1781 0.0532 0.235 Uiso 0.3159(17) 1 calc PR A 2
H6B_5 H -0.0006 0.2156 0.0683 0.235 Uiso 0.3159(17) 1 calc PR A 2
H6C_5 H -0.0823 0.2482 0.0886 0.235 Uiso 0.3159(17) 1 calc PR A 2
C7_5 C 0.1370(10) 0.2515(10) 0.2014(11) 0.093(4) Uani 0.3159(17) 1 d PD A 2
H7A_5 H 0.1647 0.2894 0.2286 0.112 Uiso 0.3159(17) 1 calc PR A 2
H7B_5 H 0.1747 0.2148 0.2175 0.112 Uiso 0.3159(17) 1 calc PR A 2
C8_5 C 0.1289(16) 0.2612(12) 0.1176(11) 0.089(3) Uani 0.3159(17) 1 d PD A 2
H8A_5 H 0.1850 0.2681 0.1067 0.133 Uiso 0.3159(17) 1 calc PR A 2
H8B_5 H 0.0933 0.2984 0.1010 0.133 Uiso 0.3159(17) 1 calc PR A 2
H8C_5 H 0.1032 0.2236 0.0898 0.133 Uiso 0.3159(17) 1 calc PR A 2

loop_
_atom_site_aniso_label
_atom_site_aniso_U_11
_atom_site_aniso_U_22
_atom_site_aniso_U_33
_atom_site_aniso_U_23
_atom_site_aniso_U_13
_atom_site_aniso_U_12
C1_1 0.028(2) 0.037(2) 0.024(2) 0.0079(17) 0.0064(17) 0.0080(18)
B2_1 0.031(3) 0.042(3) 0.022(2) 0.008(2) 0.0051(19) 0.007(2)
B3_1 0.029(2) 0.041(3) 0.025(2) 0.009(2) 0.0087(19) 0.010(2)
B4_1 0.033(3) 0.041(3) 0.031(3) 0.011(2) 0.008(2) 0.004(2)
B5_1 0.031(3) 0.051(3) 0.029(3) 0.012(2) 0.012(2) 0.006(2)
B6_1 0.032(3) 0.049(3) 0.024(2) 0.006(2) 0.006(2) 0.010(2)
B7_1 0.029(2) 0.041(3) 0.024(2) 0.008(2) 0.0089(19) 0.010(2)
B8_1 0.031(3) 0.043(3) 0.027(2) 0.007(2) 0.008(2) 0.006(2)
B9_1 0.028(3) 0.053(3) 0.032(3) 0.006(2) 0.008(2) 0.003(2)
B10_1 0.036(3) 0.053(3) 0.024(2) 0.006(2) 0.010(2) 0.012(2)
B11_1 0.035(3) 0.041(3) 0.022(2) 0.005(2) 0.0050(19) 0.011(2)
B12_1 0.025(2) 0.051(3) 0.025(2) 0.005(2) 0.0068(19) 0.010(2)
Cl2_1 0.0332(6) 0.0478(7) 0.0382(6) 0.0129(5) 0.0045(5) -0.0003(5)
Cl3_1 0.0337(6) 0.0493(7) 0.0303(5) 0.0077(5) 0.0121(4) 0.0136(5)
Cl4_1 0.0525(7) 0.0386(6) 0.0459(7) 0.0096(5) 0.0114(6) 0.0043(5)
Cl5_1 0.0520(8) 0.0661(9) 0.0324(6) 0.0219(6) 0.0168(5) 0.0083(6)
Cl6_1 0.0473(7) 0.0599(8) 0.0239(5) 0.0006(5) 0.0005(5) 0.0093(6)
Cl7_1 0.0467(7) 0.0484(7) 0.0250(5) 0.0138(5) 0.0106(5) 0.0125(5)
Cl8_1 0.0457(7) 0.0492(7) 0.0315(6) -0.0041(5) 0.0039(5) 0.0031(5)
Cl9_1 0.0380(7) 0.0742(10) 0.0531(8) 0.0121(7) 0.0158(6) -0.0081(6)
Cl10_1 0.0422(7) 0.0821(10) 0.0303(6) 0.0031(6) 0.0158(5) 0.0200(7)
Cl11_1 0.0545(8) 0.0438(7) 0.0336(6) 0.0003(5) 0.0010(5) 0.0155(6)
O1_2 0.0326(18) 0.082(3) 0.0315(18) 0.0096(18) 0.0054(14) 0.0245(18)
O2_2 0.137(5) 0.046(2) 0.040(2) 0.0018(18) 0.017(3) 0.015(3)
O3_2 0.058(2) 0.065(3) 0.0340(19) -0.0106(18) 0.0089(17) 0.014(2)
S1_2 0.0276(5) 0.0471(7) 0.0271(5) -0.0030(5) 0.0013(4) 0.0051(5)
C2_2 0.033(3) 0.139(6) 0.043(3) -0.004(4) 0.005(3) -0.003(4)
F1_2 0.033(2) 0.276(8) 0.054(2) -0.004(3) -0.0070(18) 0.025(3)
F2_2 0.092(4) 0.139(5) 0.142(5) 0.008(4) 0.009(3) -0.064(4)
F3_2 0.054(2) 0.203(6) 0.050(2) -0.015(3) 0.0196(19) 0.012(3)
Si1_2 0.0909(14) 0.0607(11) 0.0448(9) 0.0096(8) 0.0287(9) 0.0194(10)
C3_2 0.064(4) 0.064(4) 0.062(4) -0.006(3) 0.013(3) 0.019(3)
C4_2 0.055(4) 0.069(4) 0.058(4) -0.024(3) 0.009(3) 0.011(3)
C5_2 0.093(6) 0.140(9) 0.093(6) 0.046(6) 0.048(5) 0.035(6)
C6_2 0.147(11) 0.229(16) 0.117(10) 0.078(10) 0.020(8) -0.055(11)
C7_2 0.171(11) 0.122(8) 0.041(4) 0.005(5) 0.009(5) 0.039(8)
C8_2 0.175(11) 0.061(5) 0.067(5) -0.008(4) -0.029(6) 0.024(6)
C1_3 0.030(2) 0.031(2) 0.029(2) -0.0033(17) 0.0133(17) -0.0037(17)
B2_3 0.031(3) 0.030(2) 0.031(2) -0.0020(19) 0.010(2) -0.006(2)
B3_3 0.030(2) 0.031(2) 0.028(2) -0.0065(19) 0.0127(19) -0.0049(19)
B4_3 0.032(3) 0.027(2) 0.036(3) -0.008(2) 0.014(2) -0.0054(19)
B5_3 0.024(2) 0.027(2) 0.036(3) -0.0036(19) 0.0131(19) -0.0018(18)
B6_3 0.030(2) 0.033(2) 0.028(2) -0.0011(19) 0.0107(19) -0.001(2)
B7_3 0.033(3) 0.026(2) 0.030(2) -0.0043(19) 0.012(2) -0.0078(19)
B8_3 0.033(3) 0.030(2) 0.023(2) -0.0050(18) 0.0118(19) -0.0060(19)
B9_3 0.031(2) 0.027(2) 0.029(2) -0.0057(19) 0.0123(19) -0.0076(19)
B10_3 0.027(2) 0.030(2) 0.027(2) -0.0001(18) 0.0109(19) -0.0018(18)
B11_3 0.030(2) 0.030(2) 0.028(2) -0.0047(19) 0.0103(19) -0.0035(19)
B12_3 0.029(2) 0.026(2) 0.023(2) -0.0026(17) 0.0095(18) -0.0020(18)
Cl2_3 0.0310(6) 0.0433(6) 0.0413(6) -0.0071(5) 0.0071(5) -0.0123(5)
Cl3_3 0.0399(6) 0.0486(7) 0.0429(6) -0.0030(5) 0.0271(5) -0.0071(5)
Cl4_3 0.0469(7) 0.0400(6) 0.0544(8) -0.0241(6) 0.0195(6) -0.0035(5)
Cl5_3 0.0398(6) 0.0311(6) 0.0638(8) 0.0108(5) 0.0178(6) -0.0024(5)
Cl6_3 0.0397(6) 0.0545(7) 0.0281(5) 0.0054(5) 0.0082(5) 0.0005(5)
Cl7_3 0.0499(7) 0.0313(6) 0.0533(7) 0.0043(5) 0.0176(6) -0.0121(5)
Cl8_3 0.0472(7) 0.0495(7) 0.0246(5) -0.0032(5) 0.0101(5) -0.0049(5)
Cl9_3 0.0291(5) 0.0355(6) 0.0456(6) -0.0069(5) 0.0064(5) -0.0100(4)
Cl10_3 0.0359(6) 0.0522(7) 0.0388(6) 0.0042(5) 0.0235(5) 0.0007(5)
Cl11_3 0.0499(7) 0.0413(6) 0.0360(6) -0.0183(5) 0.0111(5) -0.0026(5)
O1_4 0.030(2) 0.021(4) 0.0420(19) 0.009(3) 0.0101(18) -0.004(2)
O2_4 0.035(3) 0.0366(18) 0.025(3) 0.0042(19) 0.008(2) -0.0006(18)
O3_4 0.063(3) 0.032(2) 0.044(3) -0.008(2) 0.006(2) -0.007(2)
S1_4 0.0330(7) 0.0262(7) 0.0309(7) 0.0010(5) 0.0125(6) -0.0006(5)
C2_4 0.032(4) 0.041(5) 0.048(5) 0.006(4) 0.013(3) -0.004(3)
F1_4 0.063(3) 0.081(4) 0.069(2) 0.024(3) 0.043(2) 0.002(3)
F2_4 0.055(3) 0.059(3) 0.073(3) -0.002(2) 0.011(2) -0.016(2)
F3_4 0.048(4) 0.062(6) 0.102(8) 0.022(5) 0.033(4) 0.019(4)
Si1_4 0.098(2) 0.0315(13) 0.0424(15) 0.0101(9) 0.0420(15) 0.0123(12)
C3_4 0.136(9) 0.047(5) 0.035(4) 0.011(4) 0.016(5) 0.053(5)
C4_4 0.101(7) 0.040(5) 0.053(6) 0.008(4) 0.018(5) 0.032(5)
C5_4 0.23(2) 0.095(10) 0.057(7) -0.013(7) 0.016(8) 0.030(12)
C6_4 0.080(9) 0.24(2) 0.154(15) 0.134(15) 0.026(9) 0.041(11)
C7_4 0.120(9) 0.077(8) 0.103(9) 0.042(7) 0.070(8) 0.026(7)
C8_4 0.106(9) 0.071(7) 0.103(9) 0.034(6) 0.053(7) 0.013(6)
O1_5 0.030(2) 0.021(4) 0.0420(19) 0.009(3) 0.0101(18) -0.004(2)
O2_5 0.035(3) 0.0366(18) 0.025(3) 0.0042(19) 0.008(2) -0.0006(18)
O3_5 0.063(3) 0.032(2) 0.044(3) -0.008(2) 0.006(2) -0.007(2)
S1_5 0.0330(7) 0.0262(7) 0.0309(7) 0.0010(5) 0.0125(6) -0.0006(5)
C2_5 0.032(4) 0.041(5) 0.048(5) 0.006(4) 0.013(3) -0.004(3)
F1_5 0.063(3) 0.081(4) 0.069(2) 0.024(3) 0.043(2) 0.002(3)
F2_5 0.055(3) 0.059(3) 0.073(3) -0.002(2) 0.011(2) -0.016(2)
F3_5 0.048(4) 0.062(6) 0.102(8) 0.022(5) 0.033(4) 0.019(4)
Si1_5 0.098(2) 0.0315(13) 0.0424(15) 0.0101(9) 0.0420(15) 0.0123(12)
C3_5 0.136(9) 0.047(5) 0.035(4) 0.011(4) 0.016(5) 0.053(5)
C4_5 0.101(7) 0.040(5) 0.053(6) 0.008(4) 0.018(5) 0.032(5)
C5_5 0.23(2) 0.095(10) 0.057(7) -0.013(7) 0.016(8) 0.030(12)
C6_5 0.080(9) 0.24(2) 0.154(15) 0.134(15) 0.026(9) 0.041(11)
C7_5 0.120(9) 0.077(8) 0.103(9) 0.042(7) 0.070(8) 0.026(7)
C8_5 0.106(9) 0.071(7) 0.103(9) 0.034(6) 0.053(7) 0.013(6)

loop_
_atom_type_symbol
_atom_type_description
_atom_type_scat_dispersion_real
_atom_type_scat_dispersion_imag
_atom_type_scat_source
C C 0.0033 0.0016 'International Tables Vol C Tables 4.2.6.8 and 6.1.1.4'
O O 0.0106 0.0060 'International Tables Vol C Tables 4.2.6.8 and 6.1.1.4'
Si Si 0.0817 0.0704 'International Tables Vol C Tables 4.2.6.8 and 6.1.1.4'
S S 0.1246 0.1234 'International Tables Vol C Tables 4.2.6.8 and 6.1.1.4'
Cl Cl 0.1484 0.1585 'International Tables Vol C Tables 4.2.6.8 and 6.1.1.4'
F F 0.0171 0.0103 'International Tables Vol C Tables 4.2.6.8 and 6.1.1.4'
B B 0.0013 0.0007 'International Tables Vol C Tables 4.2.6.8 and 6.1.1.4'
H H 0.0000 0.0000 'International Tables Vol C Tables 4.2.6.8 and 6.1.1.4'

loop_
_geom_angle_atom_site_label_1
_geom_angle_atom_site_label_2
_geom_angle_atom_site_label_3
_geom_angle
_geom_angle_site_symmetry_1
_geom_angle_site_symmetry_3
B6_1 C1_1 B2_1 63.2(3) . .
B6_1 C1_1 B4_1 115.3(4) . .
B2_1 C1_1 B4_1 115.1(3) . .
B6_1 C1_1 B5_1 62.8(3) . .
B2_1 C1_1 B5_1 114.9(4) . .
B4_1 C1_1 B5_1 62.8(3) . .
B6_1 C1_1 B3_1 115.4(3) . .
B2_1 C1_1 B3_1 62.9(3) . .
B4_1 C1_1 B3_1 62.7(3) . .
B5_1 C1_1 B3_1 114.7(4) . .
B6_1 C1_1 H1_1 117.1 . .
B2_1 C1_1 H1_1 117.4 . .
B4_1 C1_1 H1_1 117.5 . .
B5_1 C1_1 H1_1 117.8 . .
B3_1 C1_1 H1_1 117.6 . .
C1_1 B2_1 Cl2_1 122.2(3) . .
C1_1 B2_1 B11_1 104.8(4) . .
Cl2_1 B2_1 B11_1 124.1(4) . .
C1_1 B2_1 B7_1 104.7(4) . .
Cl2_1 B2_1 B7_1 124.2(3) . .
B11_1 B2_1 B7_1 61.0(3) . .
C1_1 B2_1 B6_1 58.3(3) . .
Cl2_1 B2_1 B6_1 120.4(3) . .
B11_1 B2_1 B6_1 60.2(3) . .
B7_1 B2_1 B6_1 108.9(4) . .
C1_1 B2_1 B3_1 58.8(3) . .
Cl2_1 B2_1 B3_1 120.5(3) . .
B11_1 B2_1 B3_1 108.5(4) . .
B7_1 B2_1 B3_1 59.7(3) . .
B6_1 B2_1 B3_1 108.1(4) . .
C1_1 B3_1 Cl3_1 122.0(3) . .
C1_1 B3_1 B8_1 104.9(3) . .
Cl3_1 B3_1 B8_1 124.6(4) . .
C1_1 B3_1 B7_1 104.4(3) . .
Cl3_1 B3_1 B7_1 124.1(3) . .
B8_1 B3_1 B7_1 61.1(3) . .
C1_1 B3_1 B4_1 58.4(3) . .
Cl3_1 B3_1 B4_1 120.9(4) . .
B8_1 B3_1 B4_1 60.3(3) . .
B7_1 B3_1 B4_1 108.8(4) . .
C1_1 B3_1 B2_1 58.3(3) . .
Cl3_1 B3_1 B2_1 120.0(3) . .
B8_1 B3_1 B2_1 108.7(4) . .
B7_1 B3_1 B2_1 59.7(3) . .
B4_1 B3_1 B2_1 107.7(4) . .
C1_1 B4_1 Cl4_1 121.1(3) . .
C1_1 B4_1 B9_1 104.5(4) . .
Cl4_1 B4_1 B9_1 125.0(4) . .
C1_1 B4_1 B3_1 58.9(3) . .
Cl4_1 B4_1 B3_1 120.7(4) . .
B9_1 B4_1 B3_1 108.1(4) . .
C1_1 B4_1 B5_1 58.8(3) . .
Cl4_1 B4_1 B5_1 119.6(3) . .
B9_1 B4_1 B5_1 59.6(3) . .
B3_1 B4_1 B5_1 108.3(4) . .
C1_1 B4_1 B8_1 104.6(4) . .
Cl4_1 B4_1 B8_1 125.5(4) . .
B9_1 B4_1 B8_1 60.8(3) . .
B3_1 B4_1 B8_1 59.5(3) . .
B5_1 B4_1 B8_1 108.4(4) . .
C1_1 B5_1 Cl5_1 121.4(3) . .
C1_1 B5_1 B10_1 104.3(4) . .
Cl5_1 B5_1 B10_1 125.0(4) . .
C1_1 B5_1 B9_1 104.4(3) . .
Cl5_1 B5_1 B9_1 125.2(4) . .
B10_1 B5_1 B9_1 61.1(3) . .
C1_1 B5_1 B6_1 58.3(3) . .
Cl5_1 B5_1 B6_1 119.6(4) . .
B10_1 B5_1 B6_1 60.0(3) . .
B9_1 B5_1 B6_1 108.9(4) . .
C1_1 B5_1 B4_1 58.5(3) . .
Cl5_1 B5_1 B4_1 120.4(4) . .
B10_1 B5_1 B4_1 108.6(4) . .
B9_1 B5_1 B4_1 59.9(3) . .
B6_1 B5_1 B4_1 108.0(4) . .
C1_1 B6_1 Cl6_1 121.3(3) . .
C1_1 B6_1 B10_1 104.3(4) . .
Cl6_1 B6_1 B10_1 125.2(3) . .
C1_1 B6_1 B5_1 58.9(3) . .
Cl6_1 B6_1 B5_1 119.8(3) . .
B10_1 B6_1 B5_1 59.5(3) . .
C1_1 B6_1 B11_1 104.1(3) . .
Cl6_1 B6_1 B11_1 125.7(4) . .
B10_1 B6_1 B11_1 60.7(3) . .
B5_1 B6_1 B11_1 108.2(4) . .
C1_1 B6_1 B2_1 58.5(3) . .
Cl6_1 B6_1 B2_1 120.9(4) . .
B10_1 B6_1 B2_1 107.8(4) . .
B5_1 B6_1 B2_1 107.9(4) . .
B11_1 B6_1 B2_1 59.3(3) . .
B12_1 B7_1 Cl7_1 123.1(3) . .
B12_1 B7_1 B3_1 106.3(4) . .
Cl7_1 B7_1 B3_1 121.8(3) . .
B12_1 B7_1 B2_1 106.2(3) . .
Cl7_1 B7_1 B2_1 122.5(4) . .
B3_1 B7_1 B2_1 60.6(3) . .
B12_1 B7_1 B11_1 59.7(3) . .
Cl7_1 B7_1 B11_1 122.1(4) . .
B3_1 B7_1 B11_1 107.9(3) . .
B2_1 B7_1 B11_1 59.3(3) . .
B12_1 B7_1 B8_1 59.7(3) . .
Cl7_1 B7_1 B8_1 121.0(3) . .
B3_1 B7_1 B8_1 59.4(3) . .
B2_1 B7_1 B8_1 108.0(3) . .
B11_1 B7_1 B8_1 108.4(4) . .
Cl8_1 B8_1 B12_1 123.7(3) . .
Cl8_1 B8_1 B3_1 122.1(3) . .
B12_1 B8_1 B3_1 105.7(4) . .
Cl8_1 B8_1 B4_1 122.1(4) . .
B12_1 B8_1 B4_1 105.9(4) . .
B3_1 B8_1 B4_1 60.2(3) . .
Cl8_1 B8_1 B7_1 122.1(3) . .
B12_1 B8_1 B7_1 58.9(3) . .
B3_1 B8_1 B7_1 59.5(3) . .
B4_1 B8_1 B7_1 107.5(4) . .
Cl8_1 B8_1 B9_1 121.9(4) . .
B12_1 B8_1 B9_1 59.7(3) . .
B3_1 B8_1 B9_1 107.5(4) . .
B4_1 B8_1 B9_1 59.3(3) . .
B7_1 B8_1 B9_1 107.6(4) . .
Cl9_1 B9_1 B5_1 123.1(4) . .
Cl9_1 B9_1 B4_1 123.8(4) . .
B5_1 B9_1 B4_1 60.5(3) . .
Cl9_1 B9_1 B12_1 121.6(4) . .
B5_1 B9_1 B12_1 106.1(4) . .
B4_1 B9_1 B12_1 106.1(4) . .
Cl9_1 B9_1 B10_1 120.8(4) . .
B5_1 B9_1 B10_1 59.3(3) . .
B4_1 B9_1 B10_1 107.7(4) . .
B12_1 B9_1 B10_1 59.4(3) . .
Cl9_1 B9_1 B8_1 121.3(4) . .
B5_1 B9_1 B8_1 108.4(4) . .
B4_1 B9_1 B8_1 59.9(3) . .
B12_1 B9_1 B8_1 59.3(3) . .
B10_1 B9_1 B8_1 108.1(4) . .
B5_1 B10_1 Cl10_1 122.6(3) . .
B5_1 B10_1 B12_1 106.5(4) . .
Cl10_1 B10_1 B12_1 122.0(3) . .
B5_1 B10_1 B6_1 60.5(3) . .
Cl10_1 B10_1 B6_1 122.9(4) . .
B12_1 B10_1 B6_1 106.5(4) . .
B5_1 B10_1 B9_1 59.6(3) . .
Cl10_1 B10_1 B9_1 121.0(4) . .
B12_1 B10_1 B9_1 59.7(3) . .
B6_1 B10_1 B9_1 108.1(4) . .
B5_1 B10_1 B11_1 108.2(4) . .
Cl10_1 B10_1 B11_1 121.5(4) . .
B12_1 B10_1 B11_1 59.3(3) . .
B6_1 B10_1 B11_1 59.9(3) . .
B9_1 B10_1 B11_1 108.2(4) . .
B2_1 B11_1 B12_1 106.0(4) . .
B2_1 B11_1 Cl11_1 123.1(4) . .
B12_1 B11_1 Cl11_1 122.5(3) . .
B2_1 B11_1 B6_1 60.5(3) . .
B12_1 B11_1 B6_1 106.3(4) . .
Cl11_1 B11_1 B6_1 122.2(4) . .
B2_1 B11_1 B7_1 59.7(3) . .
B12_1 B11_1 B7_1 59.0(3) . .
Cl11_1 B11_1 B7_1 122.1(3) . .
B6_1 B11_1 B7_1 108.1(4) . .
B2_1 B11_1 B10_1 107.7(4) . .
B12_1 B11_1 B10_1 59.6(3) . .
Cl11_1 B11_1 B10_1 121.0(3) . .
B6_1 B11_1 B10_1 59.4(3) . .
B7_1 B11_1 B10_1 107.7(4) . .
O1_2 B12_1 B7_1 125.3(4) . .
O1_2 B12_1 B11_1 119.2(4) . .
B7_1 B12_1 B11_1 61.3(3) . .
O1_2 B12_1 B8_1 123.9(4) . .
B7_1 B12_1 B8_1 61.4(3) . .
B11_1 B12_1 B8_1 111.0(4) . .
O1_2 B12_1 B10_1 114.5(4) . .
B7_1 B12_1 B10_1 110.7(4) . .
B11_1 B12_1 B10_1 61.1(3) . .
B8_1 B12_1 B10_1 110.5(4) . .
O1_2 B12_1 B9_1 117.3(4) . .
B7_1 B12_1 B9_1 110.7(4) . .
B11_1 B12_1 B9_1 110.5(4) . .
B8_1 B12_1 B9_1 61.0(3) . .
B10_1 B12_1 B9_1 60.8(3) . .
S1_2 O1_2 B12_1 141.3(3) . .
S1_2 O2_2 Si1_2 147.7(3) . .
O3_2 S1_2 O2_2 115.8(3) . .
O3_2 S1_2 O1_2 118.8(2) . .
O2_2 S1_2 O1_2 106.4(3) . .
O3_2 S1_2 C2_2 112.4(3) . .
O2_2 S1_2 C2_2 103.3(4) . .
O1_2 S1_2 C2_2 97.6(3) . .
F2_2 C2_2 F1_2 110.0(7) . .
F2_2 C2_2 F3_2 111.2(7) . .
F1_2 C2_2 F3_2 109.0(6) . .
F2_2 C2_2 S1_2 109.9(5) . .
F1_2 C2_2 S1_2 108.4(5) . .
F3_2 C2_2 S1_2 108.3(5) . .
O2_2 Si1_2 C7_2 108.1(4) . .
O2_2 Si1_2 C3_2 99.2(3) . .
C7_2 Si1_2 C3_2 118.5(4) . .
O2_2 Si1_2 C5_2 100.9(3) . .
C7_2 Si1_2 C5_2 112.4(4) . .
C3_2 Si1_2 C5_2 114.9(4) . .
C4_2 C3_2 Si1_2 113.5(4) . .
C4_2 C3_2 H3A_2 108.9 . .
Si1_2 C3_2 H3A_2 108.9 . .
C4_2 C3_2 H3B_2 108.9 . .
Si1_2 C3_2 H3B_2 108.9 . .
H3A_2 C3_2 H3B_2 107.7 . .
C3_2 C4_2 H4A_2 109.5 . .
C3_2 C4_2 H4B_2 109.5 . .
H4A_2 C4_2 H4B_2 109.5 . .
C3_2 C4_2 H4C_2 109.5 . .
H4A_2 C4_2 H4C_2 109.5 . .
H4B_2 C4_2 H4C_2 109.5 . .
C6_2 C5_2 Si1_2 115.4(7) . .
C6_2 C5_2 H5A_2 108.4 . .
Si1_2 C5_2 H5A_2 108.4 . .
C6_2 C5_2 H5B_2 108.4 . .
Si1_2 C5_2 H5B_2 108.4 . .
H5A_2 C5_2 H5B_2 107.5 . .
C5_2 C6_2 H6A_2 109.5 . .
C5_2 C6_2 H6B_2 109.5 . .
H6A_2 C6_2 H6B_2 109.5 . .
C5_2 C6_2 H6C_2 109.5 . .
H6A_2 C6_2 H6C_2 109.5 . .
H6B_2 C6_2 H6C_2 109.5 . .
C8_2 C7_2 Si1_2 117.3(6) . .
C8_2 C7_2 H7A_2 108.0 . .
Si1_2 C7_2 H7A_2 108.0 . .
C8_2 C7_2 H7B_2 108.0 . .
Si1_2 C7_2 H7B_2 108.0 . .
H7A_2 C7_2 H7B_2 107.2 . .
C7_2 C8_2 H8A_2 109.5 . .
C7_2 C8_2 H8B_2 109.5 . .
H8A_2 C8_2 H8B_2 109.5 . .
C7_2 C8_2 H8C_2 109.5 . .
H8A_2 C8_2 H8C_2 109.5 . .
H8B_2 C8_2 H8C_2 109.5 . .
B5_3 C1_3 B2_3 115.5(3) . .
B5_3 C1_3 B4_3 63.3(3) . .
B2_3 C1_3 B4_3 115.3(4) . .
B5_3 C1_3 B3_3 115.4(4) . .
B2_3 C1_3 B3_3 63.1(3) . .
B4_3 C1_3 B3_3 62.6(3) . .
B5_3 C1_3 B6_3 62.8(3) . .
B2_3 C1_3 B6_3 63.4(3) . .
B4_3 C1_3 B6_3 115.7(3) . .
B3_3 C1_3 B6_3 115.9(3) . .
B5_3 C1_3 H1_3 117.3 . .
B2_3 C1_3 H1_3 117.2 . .
B4_3 C1_3 H1_3 117.3 . .
B3_3 C1_3 H1_3 117.3 . .
B6_3 C1_3 H1_3 116.9 . .
C1_3 B2_3 Cl2_3 121.9(3) . .
C1_3 B2_3 B11_3 104.2(3) . .
Cl2_3 B2_3 B11_3 124.9(3) . .
C1_3 B2_3 B7_3 104.3(3) . .
Cl2_3 B2_3 B7_3 124.7(3) . .
B11_3 B2_3 B7_3 61.1(3) . .
C1_3 B2_3 B3_3 58.6(3) . .
Cl2_3 B2_3 B3_3 120.1(3) . .
B11_3 B2_3 B3_3 108.5(4) . .
B7_3 B2_3 B3_3 59.7(3) . .
C1_3 B2_3 B6_3 58.5(3) . .
Cl2_3 B2_3 B6_3 120.4(3) . .
B11_3 B2_3 B6_3 59.7(3) . .
B7_3 B2_3 B6_3 108.6(3) . .
B3_3 B2_3 B6_3 108.1(3) . .
C1_3 B3_3 Cl3_3 121.5(3) . .
C1_3 B3_3 B7_3 104.1(3) . .
Cl3_3 B3_3 B7_3 125.5(3) . .
C1_3 B3_3 B8_3 104.5(3) . .
Cl3_3 B3_3 B8_3 124.6(3) . .
B7_3 B3_3 B8_3 61.0(3) . .
C1_3 B3_3 B4_3 58.6(3) . .
Cl3_3 B3_3 B4_3 119.6(3) . .
B7_3 B3_3 B4_3 108.5(3) . .
B8_3 B3_3 B4_3 59.9(3) . .
C1_3 B3_3 B2_3 58.4(3) . .
Cl3_3 B3_3 B2_3 120.6(3) . .
B7_3 B3_3 B2_3 59.7(3) . .
B8_3 B3_3 B2_3 108.7(3) . .
B4_3 B3_3 B2_3 108.0(3) . .
C1_3 B4_3 Cl4_3 121.8(3) . .
C1_3 B4_3 B8_3 104.7(3) . .
Cl4_3 B4_3 B8_3 124.8(3) . .
C1_3 B4_3 B9_3 104.1(3) . .
Cl4_3 B4_3 B9_3 124.7(3) . .
B8_3 B4_3 B9_3 61.1(3) . .
C1_3 B4_3 B3_3 58.8(3) . .
Cl4_3 B4_3 B3_3 120.5(3) . .
B8_3 B4_3 B3_3 60.0(3) . .
B9_3 B4_3 B3_3 108.6(3) . .
C1_3 B4_3 B5_3 58.3(3) . .
Cl4_3 B4_3 B5_3 120.0(3) . .
B8_3 B4_3 B5_3 108.7(3) . .
B9_3 B4_3 B5_3 59.6(3) . .
B3_3 B4_3 B5_3 108.1(3) . .
C1_3 B5_3 Cl5_3 122.2(3) . .
C1_3 B5_3 B10_3 104.1(3) . .
Cl5_3 B5_3 B10_3 125.2(3) . .
C1_3 B5_3 B9_3 104.2(3) . .
Cl5_3 B5_3 B9_3 124.0(3) . .
B10_3 B5_3 B9_3 61.0(3) . .
C1_3 B5_3 B6_3 58.7(3) . .
Cl5_3 B5_3 B6_3 120.9(3) . .
B10_3 B5_3 B6_3 59.6(3) . .
B9_3 B5_3 B6_3 108.7(3) . .
C1_3 B5_3 B4_3 58.4(3) . .
Cl5_3 B5_3 B4_3 119.7(3) . .
B10_3 B5_3 B4_3 108.3(3) . .
B9_3 B5_3 B4_3 59.7(3) . .
B6_3 B5_3 B4_3 108.2(3) . .
C1_3 B6_3 Cl6_3 121.4(3) . .
C1_3 B6_3 B10_3 104.0(3) . .
Cl6_3 B6_3 B10_3 125.7(3) . .
C1_3 B6_3 B11_3 103.7(3) . .
Cl6_3 B6_3 B11_3 125.6(3) . .
B10_3 B6_3 B11_3 60.7(3) . .
C1_3 B6_3 B5_3 58.4(3) . .
Cl6_3 B6_3 B5_3 120.3(3) . .
B10_3 B6_3 B5_3 59.9(3) . .
B11_3 B6_3 B5_3 108.2(4) . .
C1_3 B6_3 B2_3 58.1(3) . .
Cl6_3 B6_3 B2_3 120.2(3) . .
B10_3 B6_3 B2_3 107.9(4) . .
B11_3 B6_3 B2_3 59.4(3) . .
B5_3 B6_3 B2_3 107.5(3) . .
B12_3 B7_3 Cl7_3 122.4(3) . .
B12_3 B7_3 B2_3 106.5(3) . .
Cl7_3 B7_3 B2_3 122.0(3) . .
B12_3 B7_3 B3_3 106.2(3) . .
Cl7_3 B7_3 B3_3 123.1(3) . .
B2_3 B7_3 B3_3 60.6(3) . .
B12_3 B7_3 B11_3 59.8(3) . .
Cl7_3 B7_3 B11_3 120.7(3) . .
B2_3 B7_3 B11_3 59.4(3) . .
B3_3 B7_3 B11_3 107.9(4) . .
B12_3 B7_3 B8_3 59.5(3) . .
Cl7_3 B7_3 B8_3 122.1(3) . .
B2_3 B7_3 B8_3 108.1(3) . .
B3_3 B7_3 B8_3 59.5(3) . .
B11_3 B7_3 B8_3 108.2(3) . .
Cl8_3 B8_3 B12_3 122.9(3) . .
Cl8_3 B8_3 B4_3 122.5(3) . .
B12_3 B8_3 B4_3 106.1(3) . .
Cl8_3 B8_3 B3_3 122.6(3) . .
B12_3 B8_3 B3_3 106.0(3) . .
B4_3 B8_3 B3_3 60.1(3) . .
Cl8_3 B8_3 B7_3 121.9(3) . .
B12_3 B8_3 B7_3 59.3(3) . .
B4_3 B8_3 B7_3 107.4(4) . .
B3_3 B8_3 B7_3 59.4(3) . .
Cl8_3 B8_3 B9_3 121.8(3) . .
B12_3 B8_3 B9_3 59.4(3) . .
B4_3 B8_3 B9_3 59.5(3) . .
B3_3 B8_3 B9_3 107.5(4) . .
B7_3 B8_3 B9_3 107.5(3) . .
Cl9_3 B9_3 B12_3 122.6(3) . .
Cl9_3 B9_3 B5_3 122.3(3) . .
B12_3 B9_3 B5_3 106.5(3) . .
Cl9_3 B9_3 B4_3 122.8(3) . .
B12_3 B9_3 B4_3 106.0(3) . .
B5_3 B9_3 B4_3 60.6(3) . .
Cl9_3 B9_3 B10_3 121.4(3) . .
B12_3 B9_3 B10_3 59.7(3) . .
B5_3 B9_3 B10_3 59.4(3) . .
B4_3 B9_3 B10_3 107.8(4) . .
Cl9_3 B9_3 B8_3 121.6(3) . .
B12_3 B9_3 B8_3 59.3(3) . .
B5_3 B9_3 B8_3 108.2(3) . .
B4_3 B9_3 B8_3 59.4(3) . .
B10_3 B9_3 B8_3 108.1(3) . .
B6_3 B10_3 Cl10_3 122.5(3) . .
B6_3 B10_3 B5_3 60.5(3) . .
Cl10_3 B10_3 B5_3 122.7(3) . .
B6_3 B10_3 B12_3 106.9(3) . .
Cl10_3 B10_3 B12_3 122.1(3) . .
B5_3 B10_3 B12_3 106.2(3) . .
B6_3 B10_3 B11_3 59.9(3) . .
Cl10_3 B10_3 B11_3 121.5(3) . .
B5_3 B10_3 B11_3 108.1(3) . .
B12_3 B10_3 B11_3 59.7(3) . .
B6_3 B10_3 B9_3 108.2(3) . .
Cl10_3 B10_3 B9_3 121.2(3) . .
B5_3 B10_3 B9_3 59.5(3) . .
B12_3 B10_3 B9_3 59.3(3) . .
B11_3 B10_3 B9_3 108.1(3) . .
B2_3 B11_3 Cl11_3 122.7(3) . .
B2_3 B11_3 B6_3 60.9(3) . .
Cl11_3 B11_3 B6_3 122.3(3) . .
B2_3 B11_3 B12_3 106.1(3) . .
Cl11_3 B11_3 B12_3 122.5(3) . .
B6_3 B11_3 B12_3 106.5(3) . .
B2_3 B11_3 B10_3 108.0(3) . .
Cl11_3 B11_3 B10_3 121.4(3) . .
B6_3 B11_3 B10_3 59.4(3) . .
B12_3 B11_3 B10_3 59.8(3) . .
B2_3 B11_3 B7_3 59.5(3) . .
Cl11_3 B11_3 B7_3 121.6(3) . .
B6_3 B11_3 B7_3 108.3(3) . .
B12_3 B11_3 B7_3 59.2(3) . .
B10_3 B11_3 B7_3 108.0(3) . .
O1_4 B12_3 B7_3 128.4(4) . .
O1_5 B12_3 B7_3 114.9(8) . .
O1_4 B12_3 B8_3 121.2(5) . .
O1_5 B12_3 B8_3 120.7(10) . .
B7_3 B12_3 B8_3 61.3(3) . .
O1_4 B12_3 B9_3 113.0(4) . .
O1_5 B12_3 B9_3 126.2(8) . .
B7_3 B12_3 B9_3 110.6(3) . .
B8_3 B12_3 B9_3 61.2(3) . .
O1_4 B12_3 B11_3 123.6(5) . .
O1_5 B12_3 B11_3 116.2(9) . .
B7_3 B12_3 B11_3 61.1(3) . .
B8_3 B12_3 B11_3 110.7(3) . .
B9_3 B12_3 B11_3 110.1(3) . .
O1_4 B12_3 B10_3 114.3(5) . .
O1_5 B12_3 B10_3 123.1(9) . .
B7_3 B12_3 B10_3 110.1(3) . .
B8_3 B12_3 B10_3 110.6(3) . .
B9_3 B12_3 B10_3 60.9(3) . .
B11_3 B12_3 B10_3 60.5(3) . .
B12_3 O1_4 S1_4 139.1(5) . .
S1_4 O2_4 Si1_4 141.0(6) . .
O3_4 S1_4 O2_4 114.1(4) . .
O3_4 S1_4 O1_4 117.2(4) . .
O2_4 S1_4 O1_4 110.1(5) . .
O3_4 S1_4 C2_4 111.1(3) . .
O2_4 S1_4 C2_4 106.7(4) . .
O1_4 S1_4 C2_4 95.7(4) . .
F2_4 C2_4 F1_4 110.1(13) . .
F2_4 C2_4 F3_4 112.4(7) . .
F1_4 C2_4 F3_4 110.4(11) . .
F2_4 C2_4 S1_4 109.4(5) . .
F1_4 C2_4 S1_4 108.6(11) . .
F3_4 C2_4 S1_4 105.7(6) . .
C5_4 Si1_4 C3_4 127.5(5) . .
C5_4 Si1_4 O2_4 105.4(5) . .
C3_4 Si1_4 O2_4 104.3(4) . .
C5_4 Si1_4 C7_4 112.7(5) . .
C3_4 Si1_4 C7_4 104.2(5) . .
O2_4 Si1_4 C7_4 98.8(4) . .
C4_4 C3_4 Si1_4 113.5(6) . .
C4_4 C3_4 H3A_4 108.9 . .
Si1_4 C3_4 H3A_4 108.9 . .
C4_4 C3_4 H3B_4 108.9 . .
Si1_4 C3_4 H3B_4 108.9 . .
H3A_4 C3_4 H3B_4 107.7 . .
C3_4 C4_4 H4A_4 109.5 . .
C3_4 C4_4 H4B_4 109.5 . .
H4A_4 C4_4 H4B_4 109.5 . .
C3_4 C4_4 H4C_4 109.5 . .
H4A_4 C4_4 H4C_4 109.5 . .
H4B_4 C4_4 H4C_4 109.5 . .
C6_4 C5_4 Si1_4 115.4(9) . .
C6_4 C5_4 H5A_4 108.4 . .
Si1_4 C5_4 H5A_4 108.4 . .
C6_4 C5_4 H5B_4 108.4 . .
Si1_4 C5_4 H5B_4 108.4 . .
H5A_4 C5_4 H5B_4 107.5 . .
C5_4 C6_4 H6A_4 109.5 . .
C5_4 C6_4 H6B_4 109.5 . .
H6A_4 C6_4 H6B_4 109.5 . .
C5_4 C6_4 H6C_4 109.5 . .
H6A_4 C6_4 H6C_4 109.5 . .
H6B_4 C6_4 H6C_4 109.5 . .
C8_4 C7_4 Si1_4 118.0(9) . .
C8_4 C7_4 H7A_4 107.8 . .
Si1_4 C7_4 H7A_4 107.8 . .
C8_4 C7_4 H7B_4 107.8 . .
Si1_4 C7_4 H7B_4 107.8 . .
H7A_4 C7_4 H7B_4 107.2 . .
C7_4 C8_4 H8A_4 109.5 . .
C7_4 C8_4 H8B_4 109.5 . .
H8A_4 C8_4 H8B_4 109.5 . .
C7_4 C8_4 H8C_4 109.5 . .
H8A_4 C8_4 H8C_4 109.5 . .
H8B_4 C8_4 H8C_4 109.5 . .
S1_5 O1_5 B12_3 140.2(18) . .
S1_5 O2_5 Si1_5 149.2(14) . .
O3_5 S1_5 O2_5 109.1(9) . .
O3_5 S1_5 O1_5 119.3(9) . .
O2_5 S1_5 O1_5 110.3(10) . .
O3_5 S1_5 C2_5 111.4(7) . .
O2_5 S1_5 C2_5 108.2(9) . .
O1_5 S1_5 C2_5 97.7(11) . .
F2_5 C2_5 F1_5 109(3) . .
F2_5 C2_5 F3_5 110.2(16) . .
F1_5 C2_5 F3_5 111(2) . .
F2_5 C2_5 S1_5 111.1(10) . .
F1_5 C2_5 S1_5 110(2) . .
F3_5 C2_5 S1_5 105.6(15) . .
O2_5 Si1_5 C7_5 106.7(8) . .
O2_5 Si1_5 C3_5 104.4(7) . .
C7_5 Si1_5 C3_5 117.8(7) . .
O2_5 Si1_5 C5_5 102.1(7) . .
C7_5 Si1_5 C5_5 111.7(7) . .
C3_5 Si1_5 C5_5 112.3(8) . .
C4_5 C3_5 Si1_5 116.6(11) . .
C4_5 C3_5 H3A_5 108.1 . .
Si1_5 C3_5 H3A_5 108.1 . .
C4_5 C3_5 H3B_5 108.1 . .
Si1_5 C3_5 H3B_5 108.1 . .
H3A_5 C3_5 H3B_5 107.3 . .
C3_5 C4_5 H4A_5 109.5 . .
C3_5 C4_5 H4B_5 109.5 . .
H4A_5 C4_5 H4B_5 109.5 . .
C3_5 C4_5 H4C_5 109.5 . .
H4A_5 C4_5 H4C_5 109.5 . .
H4B_5 C4_5 H4C_5 109.5 . .
C6_5 C5_5 Si1_5 109.1(12) . .
C6_5 C5_5 H5A_5 109.9 . .
Si1_5 C5_5 H5A_5 109.9 . .
C6_5 C5_5 H5B_5 109.9 . .
Si1_5 C5_5 H5B_5 109.9 . .
H5A_5 C5_5 H5B_5 108.3 . .
C5_5 C6_5 H6A_5 109.5 . .
C5_5 C6_5 H6B_5 109.5 . .
H6A_5 C6_5 H6B_5 109.5 . .
C5_5 C6_5 H6C_5 109.5 . .
H6A_5 C6_5 H6C_5 109.5 . .
H6B_5 C6_5 H6C_5 109.5 . .
C8_5 C7_5 Si1_5 115.7(12) . .
C8_5 C7_5 H7A_5 108.4 . .
Si1_5 C7_5 H7A_5 108.4 . .
C8_5 C7_5 H7B_5 108.4 . .
Si1_5 C7_5 H7B_5 108.4 . .
H7A_5 C7_5 H7B_5 107.4 . .
C7_5 C8_5 H8A_5 109.5 . .
C7_5 C8_5 H8B_5 109.5 . .
H8A_5 C8_5 H8B_5 109.5 . .
C7_5 C8_5 H8C_5 109.5 . .
H8A_5 C8_5 H8C_5 109.5 . .
H8B_5 C8_5 H8C_5 109.5 . .

loop_
_geom_bond_atom_site_label_1
_geom_bond_atom_site_label_2
_geom_bond_distance
_geom_bond_site_symmetry_2
C1_1 B6_1 1.712(7) .
C1_1 B2_1 1.714(7) .
C1_1 B4_1 1.716(7) .
C1_1 B5_1 1.722(7) .
C1_1 B3_1 1.724(6) .
C1_1 H1_1 0.9700 .
B2_1 Cl2_1 1.765(6) .
B2_1 B11_1 1.771(7) .
B2_1 B7_1 1.779(7) .
B2_1 B6_1 1.794(7) .
B2_1 B3_1 1.794(8) .
B3_1 Cl3_1 1.768(5) .
B3_1 B8_1 1.777(7) .
B3_1 B7_1 1.778(7) .
B3_1 B4_1 1.789(7) .
B4_1 Cl4_1 1.763(6) .
B4_1 B9_1 1.779(8) .
B4_1 B5_1 1.791(8) .
B4_1 B8_1 1.791(7) .
B5_1 Cl5_1 1.767(5) .
B5_1 B10_1 1.770(8) .
B5_1 B9_1 1.776(8) .
B5_1 B6_1 1.788(9) .
B6_1 Cl6_1 1.764(6) .
B6_1 B10_1 1.780(8) .
B6_1 B11_1 1.789(7) .
B7_1 B12_1 1.762(7) .
B7_1 Cl7_1 1.775(5) .
B7_1 B11_1 1.802(7) .
B7_1 B8_1 1.806(8) .
B8_1 Cl8_1 1.770(6) .
B8_1 B12_1 1.776(8) .
B8_1 B9_1 1.806(7) .
B9_1 Cl9_1 1.765(6) .
B9_1 B12_1 1.783(8) .
B9_1 B10_1 1.802(9) .
B10_1 Cl10_1 1.777(5) .
B10_1 B12_1 1.778(7) .
B10_1 B11_1 1.804(8) .
B11_1 B12_1 1.773(8) .
B11_1 Cl11_1 1.774(6) .
B12_1 O1_2 1.476(6) .
O1_2 S1_2 1.476(3) .
O2_2 S1_2 1.441(4) .
O2_2 Si1_2 1.791(4) .
O3_2 S1_2 1.395(4) .
S1_2 C2_2 1.838(6) .
C2_2 F2_2 1.252(9) .
C2_2 F1_2 1.293(7) .
C2_2 F3_2 1.333(8) .
Si1_2 C7_2 1.801(7) .
Si1_2 C3_2 1.817(6) .
Si1_2 C5_2 1.853(8) .
C3_2 C4_2 1.522(8) .
C3_2 H3A_2 0.9900 .
C3_2 H3B_2 0.9900 .
C4_2 H4A_2 0.9800 .
C4_2 H4B_2 0.9800 .
C4_2 H4C_2 0.9800 .
C5_2 C6_2 1.408(11) .
C5_2 H5A_2 0.9900 .
C5_2 H5B_2 0.9900 .
C6_2 H6A_2 0.9800 .
C6_2 H6B_2 0.9800 .
C6_2 H6C_2 0.9800 .
C7_2 C8_2 1.474(11) .
C7_2 H7A_2 0.9900 .
C7_2 H7B_2 0.9900 .
C8_2 H8A_2 0.9800 .
C8_2 H8B_2 0.9800 .
C8_2 H8C_2 0.9800 .
C1_3 B5_3 1.711(6) .
C1_3 B2_3 1.711(7) .
C1_3 B4_3 1.712(7) .
C1_3 B3_3 1.715(7) .
C1_3 B6_3 1.717(6) .
C1_3 H1_3 0.9700 .
B2_3 Cl2_3 1.768(5) .
B2_3 B11_3 1.776(7) .
B2_3 B7_3 1.777(8) .
B2_3 B3_3 1.792(7) .
B2_3 B6_3 1.802(7) .
B3_3 Cl3_3 1.767(5) .
B3_3 B7_3 1.777(7) .
B3_3 B8_3 1.779(7) .
B3_3 B4_3 1.781(7) .
B4_3 Cl4_3 1.761(5) .
B4_3 B8_3 1.778(7) .
B4_3 B9_3 1.779(7) .
B4_3 B5_3 1.796(7) .
B5_3 Cl5_3 1.765(5) .
B5_3 B10_3 1.776(7) .
B5_3 B9_3 1.777(7) .
B5_3 B6_3 1.787(7) .
B6_3 Cl6_3 1.761(5) .
B6_3 B10_3 1.772(7) .
B6_3 B11_3 1.781(7) .
B7_3 B12_3 1.770(7) .
B7_3 Cl7_3 1.773(5) .
B7_3 B11_3 1.805(7) .
B7_3 B8_3 1.806(7) .
B8_3 Cl8_3 1.771(5) .
B8_3 B12_3 1.774(7) .
B8_3 B9_3 1.808(7) .
B9_3 Cl9_3 1.769(5) .
B9_3 B12_3 1.776(7) .
B9_3 B10_3 1.805(7) .
B10_3 Cl10_3 1.772(5) .
B10_3 B12_3 1.783(7) .
B10_3 B11_3 1.796(7) .
B11_3 Cl11_3 1.777(5) .
B11_3 B12_3 1.782(7) .
B12_3 O1_4 1.445(9) .
B12_3 O1_5 1.529(18) .
O1_4 S1_4 1.501(6) .
O2_4 S1_4 1.439(6) .
O2_4 Si1_4 1.808(5) .
O3_4 S1_4 1.398(5) .
S1_4 C2_4 1.864(7) .
C2_4 F2_4 1.279(8) .
C2_4 F1_4 1.289(11) .
C2_4 F3_4 1.337(10) .
Si1_4 C5_4 1.735(9) .
Si1_4 C3_4 1.793(7) .
Si1_4 C7_4 1.945(9) .
C3_4 C4_4 1.511(9) .
C3_4 H3A_4 0.9900 .
C3_4 H3B_4 0.9900 .
C4_4 H4A_4 0.9800 .
C4_4 H4B_4 0.9800 .
C4_4 H4C_4 0.9800 .
C5_4 C6_4 1.485(13) .
C5_4 H5A_4 0.9900 .
C5_4 H5B_4 0.9900 .
C6_4 H6A_4 0.9800 .
C6_4 H6B_4 0.9800 .
C6_4 H6C_4 0.9800 .
C7_4 C8_4 1.406(12) .
C7_4 H7A_4 0.9900 .
C7_4 H7B_4 0.9900 .
C8_4 H8A_4 0.9800 .
C8_4 H8B_4 0.9800 .
C8_4 H8C_4 0.9800 .
O1_5 S1_5 1.481(14) .
O2_5 S1_5 1.440(10) .
O2_5 Si1_5 1.776(10) .
O3_5 S1_5 1.404(9) .
S1_5 C2_5 1.839(12) .
C2_5 F2_5 1.274(14) .
C2_5 F1_5 1.289(16) .
C2_5 F3_5 1.332(15) .
Si1_5 C7_5 1.778(12) .
Si1_5 C3_5 1.818(11) .
Si1_5 C5_5 1.879(12) .
C3_5 C4_5 1.480(15) .
C3_5 H3A_5 0.9900 .
C3_5 H3B_5 0.9900 .
C4_5 H4A_5 0.9800 .
C4_5 H4B_5 0.9800 .
C4_5 H4C_5 0.9800 .
C5_5 C6_5 1.504(16) .
C5_5 H5A_5 0.9900 .
C5_5 H5B_5 0.9900 .
C6_5 H6A_5 0.9800 .
C6_5 H6B_5 0.9800 .
C6_5 H6C_5 0.9800 .
C7_5 C8_5 1.486(15) .
C7_5 H7A_5 0.9900 .
C7_5 H7B_5 0.9900 .
C8_5 H8A_5 0.9800 .
C8_5 H8B_5 0.9800 .
C8_5 H8C_5 0.9800 .

loop_
_geom_torsion_atom_site_label_1
_geom_torsion_atom_site_label_2
_geom_torsion_atom_site_label_3
_geom_torsion_atom_site_label_4
_geom_torsion
_geom_torsion_site_symmetry_1
_geom_torsion_site_symmetry_2
_geom_torsion_site_symmetry_3
_geom_torsion_site_symmetry_4
B6_1 C1_1 B2_1 Cl2_1 108.3(4) . . . .
B4_1 C1_1 B2_1 Cl2_1 -144.7(4) . . . .
B5_1 C1_1 B2_1 Cl2_1 145.1(4) . . . .
B3_1 C1_1 B2_1 Cl2_1 -108.6(4) . . . .
B6_1 C1_1 B2_1 B11_1 -40.0(3) . . . .
B4_1 C1_1 B2_1 B11_1 66.9(4) . . . .
B5_1 C1_1 B2_1 B11_1 -3.2(5) . . . .
B3_1 C1_1 B2_1 B11_1 103.0(4) . . . .
B6_1 C1_1 B2_1 B7_1 -103.3(4) . . . .
B4_1 C1_1 B2_1 B7_1 3.7(5) . . . .
B5_1 C1_1 B2_1 B7_1 -66.5(4) . . . .
B3_1 C1_1 B2_1 B7_1 39.7(3) . . . .
B4_1 C1_1 B2_1 B6_1 107.0(4) . . . .
B5_1 C1_1 B2_1 B6_1 36.8(4) . . . .
B3_1 C1_1 B2_1 B6_1 143.0(4) . . . .
B6_1 C1_1 B2_1 B3_1 -143.0(4) . . . .
B4_1 C1_1 B2_1 B3_1 -36.1(4) . . . .
B5_1 C1_1 B2_1 B3_1 -106.2(4) . . . .
B6_1 C1_1 B3_1 Cl3_1 144.3(4) . . . .
B2_1 C1_1 B3_1 Cl3_1 107.8(4) . . . .
B4_1 C1_1 B3_1 Cl3_1 -109.1(4) . . . .
B5_1 C1_1 B3_1 Cl3_1 -145.6(4) . . . .
B6_1 C1_1 B3_1 B8_1 -66.6(5) . . . .
B2_1 C1_1 B3_1 B8_1 -103.0(4) . . . .
B4_1 C1_1 B3_1 B8_1 40.1(3) . . . .
B5_1 C1_1 B3_1 B8_1 3.6(5) . . . .
B6_1 C1_1 B3_1 B7_1 -3.2(5) . . . .
B2_1 C1_1 B3_1 B7_1 -39.7(3) . . . .
B4_1 C1_1 B3_1 B7_1 103.4(4) . . . .
B5_1 C1_1 B3_1 B7_1 66.9(5) . . . .
B6_1 C1_1 B3_1 B4_1 -106.7(4) . . . .
B2_1 C1_1 B3_1 B4_1 -143.1(4) . . . .
B5_1 C1_1 B3_1 B4_1 -36.5(4) . . . .
B6_1 C1_1 B3_1 B2_1 36.4(4) . . . .
B4_1 C1_1 B3_1 B2_1 143.1(4) . . . .
B5_1 C1_1 B3_1 B2_1 106.6(4) . . . .
Cl2_1 B2_1 B3_1 C1_1 111.5(4) . . . .
B11_1 B2_1 B3_1 C1_1 -96.4(4) . . . .
B7_1 B2_1 B3_1 C1_1 -134.3(4) . . . .
B6_1 B2_1 B3_1 C1_1 -32.6(3) . . . .
C1_1 B2_1 B3_1 Cl3_1 -111.3(4) . . . .
Cl2_1 B2_1 B3_1 Cl3_1 0.2(5) . . . .
B11_1 B2_1 B3_1 Cl3_1 152.3(3) . . . .
B7_1 B2_1 B3_1 Cl3_1 114.4(4) . . . .
B6_1 B2_1 B3_1 Cl3_1 -143.9(3) . . . .
C1_1 B2_1 B3_1 B8_1 96.3(4) . . . .
Cl2_1 B2_1 B3_1 B8_1 -152.2(3) . . . .
B11_1 B2_1 B3_1 B8_1 -0.1(5) . . . .
B7_1 B2_1 B3_1 B8_1 -38.0(3) . . . .
B6_1 B2_1 B3_1 B8_1 63.7(4) . . . .
C1_1 B2_1 B3_1 B7_1 134.3(4) . . . .
Cl2_1 B2_1 B3_1 B7_1 -114.3(4) . . . .
B11_1 B2_1 B3_1 B7_1 37.9(3) . . . .
B6_1 B2_1 B3_1 B7_1 101.7(4) . . . .
C1_1 B2_1 B3_1 B4_1 32.5(3) . . . .
Cl2_1 B2_1 B3_1 B4_1 143.9(3) . . . .
B11_1 B2_1 B3_1 B4_1 -63.9(4) . . . .
B7_1 B2_1 B3_1 B4_1 -101.8(4) . . . .
B6_1 B2_1 B3_1 B4_1 -0.1(4) . . . .
B6_1 C1_1 B4_1 Cl4_1 -143.7(4) . . . .
B2_1 C1_1 B4_1 Cl4_1 145.6(3) . . . .
B5_1 C1_1 B4_1 Cl4_1 -108.0(4) . . . .
B3_1 C1_1 B4_1 Cl4_1 109.4(4) . . . .
B6_1 C1_1 B4_1 B9_1 4.2(5) . . . .
B2_1 C1_1 B4_1 B9_1 -66.5(4) . . . .
B5_1 C1_1 B4_1 B9_1 39.9(3) . . . .
B3_1 C1_1 B4_1 B9_1 -102.7(4) . . . .
B6_1 C1_1 B4_1 B3_1 106.9(4) . . . .
B2_1 C1_1 B4_1 B3_1 36.1(4) . . . .
B5_1 C1_1 B4_1 B3_1 142.6(4) . . . .
B6_1 C1_1 B4_1 B5_1 -35.7(4) . . . .
B2_1 C1_1 B4_1 B5_1 -106.4(4) . . . .
B3_1 C1_1 B4_1 B5_1 -142.6(4) . . . .
B6_1 C1_1 B4_1 B8_1 67.2(4) . . . .
B2_1 C1_1 B4_1 B8_1 -3.5(5) . . . .
B5_1 C1_1 B4_1 B8_1 102.9(4) . . . .
B3_1 C1_1 B4_1 B8_1 -39.7(3) . . . .
Cl3_1 B3_1 B4_1 C1_1 111.0(4) . . . .
B8_1 B3_1 B4_1 C1_1 -134.2(4) . . . .
B7_1 B3_1 B4_1 C1_1 -95.7(4) . . . .
B2_1 B3_1 B4_1 C1_1 -32.4(3) . . . .
C1_1 B3_1 B4_1 Cl4_1 -110.1(4) . . . .
Cl3_1 B3_1 B4_1 Cl4_1 0.9(6) . . . .
B8_1 B3_1 B4_1 Cl4_1 115.7(4) . . . .
B7_1 B3_1 B4_1 Cl4_1 154.2(4) . . . .
B2_1 B3_1 B4_1 Cl4_1 -142.5(4) . . . .
C1_1 B3_1 B4_1 B9_1 96.3(4) . . . .
Cl3_1 B3_1 B4_1 B9_1 -152.7(4) . . . .
B8_1 B3_1 B4_1 B9_1 -37.9(4) . . . .
B7_1 B3_1 B4_1 B9_1 0.6(5) . . . .
B2_1 B3_1 B4_1 B9_1 63.9(4) . . . .
C1_1 B3_1 B4_1 B5_1 33.2(3) . . . .
Cl3_1 B3_1 B4_1 B5_1 144.1(4) . . . .
B8_1 B3_1 B4_1 B5_1 -101.0(4) . . . .
B7_1 B3_1 B4_1 B5_1 -62.5(5) . . . .
B2_1 B3_1 B4_1 B5_1 0.8(5) . . . .
C1_1 B3_1 B4_1 B8_1 134.2(4) . . . .
Cl3_1 B3_1 B4_1 B8_1 -114.8(4) . . . .
B7_1 B3_1 B4_1 B8_1 38.5(4) . . . .
B2_1 B3_1 B4_1 B8_1 101.8(4) . . . .
B6_1 C1_1 B5_1 Cl5_1 -107.7(5) . . . .
B2_1 C1_1 B5_1 Cl5_1 -144.7(4) . . . .
B4_1 C1_1 B5_1 Cl5_1 108.7(5) . . . .
B3_1 C1_1 B5_1 Cl5_1 145.2(4) . . . .
B6_1 C1_1 B5_1 B10_1 40.3(4) . . . .
B2_1 C1_1 B5_1 B10_1 3.3(5) . . . .
B4_1 C1_1 B5_1 B10_1 -103.3(4) . . . .
B3_1 C1_1 B5_1 B10_1 -66.8(5) . . . .
B6_1 C1_1 B5_1 B9_1 103.6(4) . . . .
B2_1 C1_1 B5_1 B9_1 66.6(5) . . . .
B4_1 C1_1 B5_1 B9_1 -40.0(4) . . . .
B3_1 C1_1 B5_1 B9_1 -3.5(5) . . . .
B2_1 C1_1 B5_1 B6_1 -37.0(4) . . . .
B4_1 C1_1 B5_1 B6_1 -143.6(4) . . . .
B3_1 C1_1 B5_1 B6_1 -107.1(4) . . . .
B6_1 C1_1 B5_1 B4_1 143.6(4) . . . .
B2_1 C1_1 B5_1 B4_1 106.6(4) . . . .
B3_1 C1_1 B5_1 B4_1 36.5(4) . . . .
Cl4_1 B4_1 B5_1 C1_1 110.5(4) . . . .
B9_1 B4_1 B5_1 C1_1 -134.0(4) . . . .
B3_1 B4_1 B5_1 C1_1 -33.2(3) . . . .
B8_1 B4_1 B5_1 C1_1 -96.2(4) . . . .
C1_1 B4_1 B5_1 Cl5_1 -110.4(4) . . . .
Cl4_1 B4_1 B5_1 Cl5_1 0.1(6) . . . .
B9_1 B4_1 B5_1 Cl5_1 115.7(5) . . . .
B3_1 B4_1 B5_1 Cl5_1 -143.6(4) . . . .
B8_1 B4_1 B5_1 Cl5_1 153.4(4) . . . .
C1_1 B4_1 B5_1 B10_1 95.7(4) . . . .
Cl4_1 B4_1 B5_1 B10_1 -153.8(4) . . . .
B9_1 B4_1 B5_1 B10_1 -38.3(4) . . . .
B3_1 B4_1 B5_1 B10_1 62.5(5) . . . .
B8_1 B4_1 B5_1 B10_1 -0.6(5) . . . .
C1_1 B4_1 B5_1 B9_1 134.0(4) . . . .
Cl4_1 B4_1 B5_1 B9_1 -115.5(4) . . . .
B3_1 B4_1 B5_1 B9_1 100.7(4) . . . .
B8_1 B4_1 B5_1 B9_1 37.7(4) . . . .
C1_1 B4_1 B5_1 B6_1 32.1(3) . . . .
Cl4_1 B4_1 B5_1 B6_1 142.6(4) . . . .
B9_1 B4_1 B5_1 B6_1 -101.9(4) . . . .
B3_1 B4_1 B5_1 B6_1 -1.1(5) . . . .
B8_1 B4_1 B5_1 B6_1 -64.2(5) . . . .
B2_1 C1_1 B6_1 Cl6_1 -109.5(4) . . . .
B4_1 C1_1 B6_1 Cl6_1 143.9(4) . . . .
B5_1 C1_1 B6_1 Cl6_1 108.2(4) . . . .
B3_1 C1_1 B6_1 Cl6_1 -145.8(4) . . . .
B2_1 C1_1 B6_1 B10_1 102.3(4) . . . .
B4_1 C1_1 B6_1 B10_1 -4.3(5) . . . .
B5_1 C1_1 B6_1 B10_1 -40.0(3) . . . .
B3_1 C1_1 B6_1 B10_1 66.0(5) . . . .
B2_1 C1_1 B6_1 B5_1 142.3(4) . . . .
B4_1 C1_1 B6_1 B5_1 35.7(4) . . . .
B3_1 C1_1 B6_1 B5_1 106.0(4) . . . .
B2_1 C1_1 B6_1 B11_1 39.4(3) . . . .
B4_1 C1_1 B6_1 B11_1 -67.2(5) . . . .
B5_1 C1_1 B6_1 B11_1 -102.9(4) . . . .
B3_1 C1_1 B6_1 B11_1 3.1(5) . . . .
B4_1 C1_1 B6_1 B2_1 -106.6(4) . . . .
B5_1 C1_1 B6_1 B2_1 -142.3(4) . . . .
B3_1 C1_1 B6_1 B2_1 -36.3(4) . . . .
Cl5_1 B5_1 B6_1 C1_1 110.7(4) . . . .
B10_1 B5_1 B6_1 C1_1 -133.6(4) . . . .
B9_1 B5_1 B6_1 C1_1 -95.6(4) . . . .
B4_1 B5_1 B6_1 C1_1 -32.1(3) . . . .
C1_1 B5_1 B6_1 Cl6_1 -110.7(4) . . . .
Cl5_1 B5_1 B6_1 Cl6_1 0.0(6) . . . .
B10_1 B5_1 B6_1 Cl6_1 115.7(4) . . . .
B9_1 B5_1 B6_1 Cl6_1 153.7(3) . . . .
B4_1 B5_1 B6_1 Cl6_1 -142.8(4) . . . .
C1_1 B5_1 B6_1 B10_1 133.6(4) . . . .
Cl5_1 B5_1 B6_1 B10_1 -115.7(4) . . . .
B9_1 B5_1 B6_1 B10_1 38.1(3) . . . .
B4_1 B5_1 B6_1 B10_1 101.5(4) . . . .
C1_1 B5_1 B6_1 B11_1 95.9(4) . . . .
Cl5_1 B5_1 B6_1 B11_1 -153.5(3) . . . .
B10_1 B5_1 B6_1 B11_1 -37.8(3) . . . .
B9_1 B5_1 B6_1 B11_1 0.3(5) . . . .
B4_1 B5_1 B6_1 B11_1 63.7(4) . . . .
C1_1 B5_1 B6_1 B2_1 33.2(3) . . . .
Cl5_1 B5_1 B6_1 B2_1 143.9(3) . . . .
B10_1 B5_1 B6_1 B2_1 -100.4(4) . . . .
B9_1 B5_1 B6_1 B2_1 -62.4(4) . . . .
B4_1 B5_1 B6_1 B2_1 1.1(5) . . . .
Cl2_1 B2_1 B6_1 C1_1 -111.3(4) . . . .
B11_1 B2_1 B6_1 C1_1 134.2(4) . . . .
B7_1 B2_1 B6_1 C1_1 96.0(4) . . . .
B3_1 B2_1 B6_1 C1_1 32.8(3) . . . .
C1_1 B2_1 B6_1 Cl6_1 110.0(4) . . . .
Cl2_1 B2_1 B6_1 Cl6_1 -1.3(6) . . . .
B11_1 B2_1 B6_1 Cl6_1 -115.8(5) . . . .
B7_1 B2_1 B6_1 Cl6_1 -154.0(4) . . . .
B3_1 B2_1 B6_1 Cl6_1 142.8(4) . . . .
C1_1 B2_1 B6_1 B10_1 -96.2(4) . . . .
Cl2_1 B2_1 B6_1 B10_1 152.5(4) . . . .
B11_1 B2_1 B6_1 B10_1 38.1(4) . . . .
B7_1 B2_1 B6_1 B10_1 -0.1(5) . . . .
B3_1 B2_1 B6_1 B10_1 -63.4(5) . . . .
C1_1 B2_1 B6_1 B5_1 -33.4(3) . . . .
Cl2_1 B2_1 B6_1 B5_1 -144.7(4) . . . .
B11_1 B2_1 B6_1 B5_1 100.9(4) . . . .
B7_1 B2_1 B6_1 B5_1 62.7(5) . . . .
B3_1 B2_1 B6_1 B5_1 -0.6(5) . . . .
C1_1 B2_1 B6_1 B11_1 -134.2(4) . . . .
Cl2_1 B2_1 B6_1 B11_1 114.5(4) . . . .
B7_1 B2_1 B6_1 B11_1 -38.2(4) . . . .
B3_1 B2_1 B6_1 B11_1 -101.5(4) . . . .
C1_1 B3_1 B7_1 B12_1 -60.8(4) . . . .
Cl3_1 B3_1 B7_1 B12_1 152.6(4) . . . .
B8_1 B3_1 B7_1 B12_1 38.5(3) . . . .
B4_1 B3_1 B7_1 B12_1 0.3(5) . . . .
B2_1 B3_1 B7_1 B12_1 -99.7(4) . . . .
C1_1 B3_1 B7_1 Cl7_1 151.0(4) . . . .
Cl3_1 B3_1 B7_1 Cl7_1 4.4(6) . . . .
B8_1 B3_1 B7_1 Cl7_1 -109.7(4) . . . .
B4_1 B3_1 B7_1 Cl7_1 -147.9(4) . . . .
B2_1 B3_1 B7_1 Cl7_1 112.1(4) . . . .
C1_1 B3_1 B7_1 B2_1 38.9(3) . . . .
Cl3_1 B3_1 B7_1 B2_1 -107.6(4) . . . .
B8_1 B3_1 B7_1 B2_1 138.2(4) . . . .
B4_1 B3_1 B7_1 B2_1 100.0(4) . . . .
C1_1 B3_1 B7_1 B11_1 1.9(5) . . . .
Cl3_1 B3_1 B7_1 B11_1 -144.7(4) . . . .
B8_1 B3_1 B7_1 B11_1 101.2(4) . . . .
B4_1 B3_1 B7_1 B11_1 63.0(5) . . . .
B2_1 B3_1 B7_1 B11_1 -37.0(4) . . . .
C1_1 B3_1 B7_1 B8_1 -99.3(4) . . . .
Cl3_1 B3_1 B7_1 B8_1 114.1(5) . . . .
B4_1 B3_1 B7_1 B8_1 -38.2(4) . . . .
B2_1 B3_1 B7_1 B8_1 -138.2(4) . . . .
C1_1 B2_1 B7_1 B12_1 60.6(4) . . . .
Cl2_1 B2_1 B7_1 B12_1 -151.9(4) . . . .
B11_1 B2_1 B7_1 B12_1 -38.4(4) . . . .
B6_1 B2_1 B7_1 B12_1 -0.5(5) . . . .
B3_1 B2_1 B7_1 B12_1 99.9(4) . . . .
C1_1 B2_1 B7_1 Cl7_1 -150.3(3) . . . .
Cl2_1 B2_1 B7_1 Cl7_1 -2.7(6) . . . .
B11_1 B2_1 B7_1 Cl7_1 110.8(4) . . . .
B6_1 B2_1 B7_1 Cl7_1 148.7(4) . . . .
B3_1 B2_1 B7_1 Cl7_1 -111.0(4) . . . .
C1_1 B2_1 B7_1 B3_1 -39.3(3) . . . .
Cl2_1 B2_1 B7_1 B3_1 108.2(4) . . . .
B11_1 B2_1 B7_1 B3_1 -138.2(4) . . . .
B6_1 B2_1 B7_1 B3_1 -100.4(4) . . . .
C1_1 B2_1 B7_1 B11_1 98.9(4) . . . .
Cl2_1 B2_1 B7_1 B11_1 -113.5(5) . . . .
B6_1 B2_1 B7_1 B11_1 37.9(4) . . . .
B3_1 B2_1 B7_1 B11_1 138.2(4) . . . .
C1_1 B2_1 B7_1 B8_1 -2.2(4) . . . .
Cl2_1 B2_1 B7_1 B8_1 145.3(4) . . . .
B11_1 B2_1 B7_1 B8_1 -101.1(4) . . . .
B6_1 B2_1 B7_1 B8_1 -63.3(5) . . . .
B3_1 B2_1 B7_1 B8_1 37.1(3) . . . .
C1_1 B3_1 B8_1 Cl8_1 -150.6(3) . . . .
Cl3_1 B3_1 B8_1 Cl8_1 -2.4(6) . . . .
B7_1 B3_1 B8_1 Cl8_1 111.0(4) . . . .
B4_1 B3_1 B8_1 Cl8_1 -111.4(4) . . . .
B2_1 B3_1 B8_1 Cl8_1 148.4(3) . . . .
C1_1 B3_1 B8_1 B12_1 60.4(4) . . . .
Cl3_1 B3_1 B8_1 B12_1 -151.4(4) . . . .
B7_1 B3_1 B8_1 B12_1 -38.0(3) . . . .
B4_1 B3_1 B8_1 B12_1 99.6(4) . . . .
B2_1 B3_1 B8_1 B12_1 -0.6(4) . . . .
C1_1 B3_1 B8_1 B4_1 -39.2(3) . . . .
Cl3_1 B3_1 B8_1 B4_1 109.0(4) . . . .
B7_1 B3_1 B8_1 B4_1 -137.6(4) . . . .
B2_1 B3_1 B8_1 B4_1 -100.2(4) . . . .
C1_1 B3_1 B8_1 B7_1 98.4(4) . . . .
Cl3_1 B3_1 B8_1 B7_1 -113.4(4) . . . .
B4_1 B3_1 B8_1 B7_1 137.6(4) . . . .
B2_1 B3_1 B8_1 B7_1 37.4(3) . . . .
C1_1 B3_1 B8_1 B9_1 -2.1(5) . . . .
Cl3_1 B3_1 B8_1 B9_1 146.0(4) . . . .
B7_1 B3_1 B8_1 B9_1 -100.5(4) . . . .
B4_1 B3_1 B8_1 B9_1 37.1(4) . . . .
B2_1 B3_1 B8_1 B9_1 -63.1(5) . . . .
C1_1 B4_1 B8_1 Cl8_1 150.7(3) . . . .
Cl4_1 B4_1 B8_1 Cl8_1 3.4(6) . . . .
B9_1 B4_1 B8_1 Cl8_1 -110.6(4) . . . .
B3_1 B4_1 B8_1 Cl8_1 111.3(4) . . . .
B5_1 B4_1 B8_1 Cl8_1 -147.9(4) . . . .
C1_1 B4_1 B8_1 B12_1 -59.9(4) . . . .
Cl4_1 B4_1 B8_1 B12_1 152.8(4) . . . .
B9_1 B4_1 B8_1 B12_1 38.7(4) . . . .
B3_1 B4_1 B8_1 B12_1 -99.3(4) . . . .
B5_1 B4_1 B8_1 B12_1 1.5(5) . . . .
C1_1 B4_1 B8_1 B3_1 39.4(3) . . . .
Cl4_1 B4_1 B8_1 B3_1 -107.9(5) . . . .
B9_1 B4_1 B8_1 B3_1 138.0(4) . . . .
B5_1 B4_1 B8_1 B3_1 100.8(4) . . . .
C1_1 B4_1 B8_1 B7_1 1.9(5) . . . .
Cl4_1 B4_1 B8_1 B7_1 -145.4(4) . . . .
B9_1 B4_1 B8_1 B7_1 100.5(4) . . . .
B3_1 B4_1 B8_1 B7_1 -37.5(3) . . . .
B5_1 B4_1 B8_1 B7_1 63.3(5) . . . .
C1_1 B4_1 B8_1 B9_1 -98.7(4) . . . .
Cl4_1 B4_1 B8_1 B9_1 114.0(5) . . . .
B3_1 B4_1 B8_1 B9_1 -138.0(4) . . . .
B5_1 B4_1 B8_1 B9_1 -37.2(4) . . . .
B12_1 B7_1 B8_1 Cl8_1 112.8(4) . . . .
Cl7_1 B7_1 B8_1 Cl8_1 0.0(6) . . . .
B3_1 B7_1 B8_1 Cl8_1 -111.0(4) . . . .
B2_1 B7_1 B8_1 Cl8_1 -148.7(3) . . . .
B11_1 B7_1 B8_1 Cl8_1 148.6(3) . . . .
Cl7_1 B7_1 B8_1 B12_1 -112.8(4) . . . .
B3_1 B7_1 B8_1 B12_1 136.2(4) . . . .
B2_1 B7_1 B8_1 B12_1 98.6(4) . . . .
B11_1 B7_1 B8_1 B12_1 35.8(3) . . . .
B12_1 B7_1 B8_1 B3_1 -136.2(4) . . . .
Cl7_1 B7_1 B8_1 B3_1 111.0(4) . . . .
B2_1 B7_1 B8_1 B3_1 -37.6(3) . . . .
B11_1 B7_1 B8_1 B3_1 -100.4(4) . . . .
B12_1 B7_1 B8_1 B4_1 -98.4(4) . . . .
Cl7_1 B7_1 B8_1 B4_1 148.8(3) . . . .
B3_1 B7_1 B8_1 B4_1 37.8(3) . . . .
B2_1 B7_1 B8_1 B4_1 0.2(5) . . . .
B11_1 B7_1 B8_1 B4_1 -62.5(4) . . . .
B12_1 B7_1 B8_1 B9_1 -35.9(3) . . . .
Cl7_1 B7_1 B8_1 B9_1 -148.7(3) . . . .
B3_1 B7_1 B8_1 B9_1 100.3(4) . . . .
B2_1 B7_1 B8_1 B9_1 62.7(4) . . . .
B11_1 B7_1 B8_1 B9_1 0.0(5) . . . .
C1_1 B5_1 B9_1 Cl9_1 152.5(4) . . . .
Cl5_1 B5_1 B9_1 Cl9_1 5.4(7) . . . .
B10_1 B5_1 B9_1 Cl9_1 -108.9(5) . . . .
B6_1 B5_1 B9_1 Cl9_1 -146.5(4) . . . .
B4_1 B5_1 B9_1 Cl9_1 113.2(5) . . . .
C1_1 B5_1 B9_1 B4_1 39.3(4) . . . .
Cl5_1 B5_1 B9_1 B4_1 -107.8(5) . . . .
B10_1 B5_1 B9_1 B4_1 137.9(4) . . . .
B6_1 B5_1 B9_1 B4_1 100.3(4) . . . .
C1_1 B5_1 B9_1 B12_1 -60.4(5) . . . .
Cl5_1 B5_1 B9_1 B12_1 152.5(4) . . . .
B10_1 B5_1 B9_1 B12_1 38.1(3) . . . .
B6_1 B5_1 B9_1 B12_1 0.5(5) . . . .
B4_1 B5_1 B9_1 B12_1 -99.7(4) . . . .
C1_1 B5_1 B9_1 B10_1 -98.6(4) . . . .
Cl5_1 B5_1 B9_1 B10_1 114.3(5) . . . .
B6_1 B5_1 B9_1 B10_1 -37.6(4) . . . .
B4_1 B5_1 B9_1 B10_1 -137.9(4) . . . .
C1_1 B5_1 B9_1 B8_1 1.9(5) . . . .
Cl5_1 B5_1 B9_1 B8_1 -145.2(4) . . . .
B10_1 B5_1 B9_1 B8_1 100.5(4) . . . .
B6_1 B5_1 B9_1 B8_1 62.9(5) . . . .
B4_1 B5_1 B9_1 B8_1 -37.4(4) . . . .
C1_1 B4_1 B9_1 Cl9_1 -151.6(4) . . . .
Cl4_1 B4_1 B9_1 Cl9_1 -5.3(6) . . . .
B3_1 B4_1 B9_1 Cl9_1 146.9(4) . . . .
B5_1 B4_1 B9_1 Cl9_1 -112.1(5) . . . .
B8_1 B4_1 B9_1 Cl9_1 109.6(5) . . . .
C1_1 B4_1 B9_1 B5_1 -39.5(3) . . . .
Cl4_1 B4_1 B9_1 B5_1 106.8(4) . . . .
B3_1 B4_1 B9_1 B5_1 -101.0(4) . . . .
B8_1 B4_1 B9_1 B5_1 -138.3(4) . . . .
C1_1 B4_1 B9_1 B12_1 60.2(4) . . . .
Cl4_1 B4_1 B9_1 B12_1 -153.5(4) . . . .
B3_1 B4_1 B9_1 B12_1 -1.3(5) . . . .
B5_1 B4_1 B9_1 B12_1 99.7(4) . . . .
B8_1 B4_1 B9_1 B12_1 -38.6(4) . . . .
C1_1 B4_1 B9_1 B10_1 -2.2(5) . . . .
Cl4_1 B4_1 B9_1 B10_1 144.1(4) . . . .
B3_1 B4_1 B9_1 B10_1 -63.7(5) . . . .
B5_1 B4_1 B9_1 B10_1 37.3(4) . . . .
B8_1 B4_1 B9_1 B10_1 -101.0(4) . . . .
C1_1 B4_1 B9_1 B8_1 98.8(4) . . . .
Cl4_1 B4_1 B9_1 B8_1 -114.9(5) . . . .
B3_1 B4_1 B9_1 B8_1 37.3(4) . . . .
B5_1 B4_1 B9_1 B8_1 138.3(4) . . . .
Cl8_1 B8_1 B9_1 Cl9_1 -2.5(6) . . . .
B12_1 B8_1 B9_1 Cl9_1 110.6(4) . . . .
B3_1 B8_1 B9_1 Cl9_1 -151.1(4) . . . .
B4_1 B8_1 B9_1 Cl9_1 -113.6(5) . . . .
B7_1 B8_1 B9_1 Cl9_1 146.2(4) . . . .
Cl8_1 B8_1 B9_1 B5_1 148.7(4) . . . .
B12_1 B8_1 B9_1 B5_1 -98.2(4) . . . .
B3_1 B8_1 B9_1 B5_1 0.1(5) . . . .
B4_1 B8_1 B9_1 B5_1 37.6(4) . . . .
B7_1 B8_1 B9_1 B5_1 -62.6(5) . . . .
Cl8_1 B8_1 B9_1 B4_1 111.1(4) . . . .
B12_1 B8_1 B9_1 B4_1 -135.8(4) . . . .
B3_1 B8_1 B9_1 B4_1 -37.5(4) . . . .
B7_1 B8_1 B9_1 B4_1 -100.2(4) . . . .
Cl8_1 B8_1 B9_1 B12_1 -113.2(4) . . . .
B3_1 B8_1 B9_1 B12_1 98.3(4) . . . .
B4_1 B8_1 B9_1 B12_1 135.8(4) . . . .
B7_1 B8_1 B9_1 B12_1 35.6(3) . . . .
Cl8_1 B8_1 B9_1 B10_1 -148.6(4) . . . .
B12_1 B8_1 B9_1 B10_1 -35.4(4) . . . .
B3_1 B8_1 B9_1 B10_1 62.9(5) . . . .
B4_1 B8_1 B9_1 B10_1 100.4(4) . . . .
B7_1 B8_1 B9_1 B10_1 0.1(5) . . . .
C1_1 B5_1 B10_1 Cl10_1 -151.8(4) . . . .
Cl5_1 B5_1 B10_1 Cl10_1 -5.3(7) . . . .
B9_1 B5_1 B10_1 Cl10_1 109.4(5) . . . .
B6_1 B5_1 B10_1 Cl10_1 -112.3(5) . . . .
B4_1 B5_1 B10_1 Cl10_1 147.2(4) . . . .
C1_1 B5_1 B10_1 B12_1 60.4(5) . . . .
Cl5_1 B5_1 B10_1 B12_1 -153.1(4) . . . .
B9_1 B5_1 B10_1 B12_1 -38.4(4) . . . .
B6_1 B5_1 B10_1 B12_1 99.9(4) . . . .
B4_1 B5_1 B10_1 B12_1 -0.6(5) . . . .
C1_1 B5_1 B10_1 B6_1 -39.5(3) . . . .
Cl5_1 B5_1 B10_1 B6_1 107.0(5) . . . .
B9_1 B5_1 B10_1 B6_1 -138.2(4) . . . .
B4_1 B5_1 B10_1 B6_1 -100.5(4) . . . .
C1_1 B5_1 B10_1 B9_1 98.8(4) . . . .
Cl5_1 B5_1 B10_1 B9_1 -114.7(5) . . . .
B6_1 B5_1 B10_1 B9_1 138.2(4) . . . .
B4_1 B5_1 B10_1 B9_1 37.7(4) . . . .
C1_1 B5_1 B10_1 B11_1 -2.0(5) . . . .
Cl5_1 B5_1 B10_1 B11_1 144.5(4) . . . .
B9_1 B5_1 B10_1 B11_1 -100.8(4) . . . .
B6_1 B5_1 B10_1 B11_1 37.4(4) . . . .
B4_1 B5_1 B10_1 B11_1 -63.1(5) . . . .
C1_1 B6_1 B10_1 B5_1 39.7(3) . . . .
Cl6_1 B6_1 B10_1 B5_1 -106.8(5) . . . .
B11_1 B6_1 B10_1 B5_1 138.1(4) . . . .
B2_1 B6_1 B10_1 B5_1 100.7(4) . . . .
C1_1 B6_1 B10_1 Cl10_1 151.5(4) . . . .
Cl6_1 B6_1 B10_1 Cl10_1 4.9(7) . . . .
B5_1 B6_1 B10_1 Cl10_1 111.7(5) . . . .
B11_1 B6_1 B10_1 Cl10_1 -110.1(5) . . . .
B2_1 B6_1 B10_1 Cl10_1 -147.5(4) . . . .
C1_1 B6_1 B10_1 B12_1 -60.3(5) . . . .
Cl6_1 B6_1 B10_1 B12_1 153.1(4) . . . .
B5_1 B6_1 B10_1 B12_1 -100.0(4) . . . .
B11_1 B6_1 B10_1 B12_1 38.1(4) . . . .
B2_1 B6_1 B10_1 B12_1 0.7(5) . . . .
C1_1 B6_1 B10_1 B9_1 2.6(5) . . . .
Cl6_1 B6_1 B10_1 B9_1 -144.0(4) . . . .
B5_1 B6_1 B10_1 B9_1 -37.2(3) . . . .
B11_1 B6_1 B10_1 B9_1 101.0(4) . . . .
B2_1 B6_1 B10_1 B9_1 63.6(5) . . . .
C1_1 B6_1 B10_1 B11_1 -98.4(4) . . . .
Cl6_1 B6_1 B10_1 B11_1 115.0(5) . . . .
B5_1 B6_1 B10_1 B11_1 -138.1(4) . . . .
B2_1 B6_1 B10_1 B11_1 -37.4(4) . . . .
Cl9_1 B9_1 B10_1 B5_1 112.7(4) . . . .
B4_1 B9_1 B10_1 B5_1 -37.8(3) . . . .
B12_1 B9_1 B10_1 B5_1 -136.5(4) . . . .
B8_1 B9_1 B10_1 B5_1 -101.1(4) . . . .
Cl9_1 B9_1 B10_1 Cl10_1 0.6(6) . . . .
B5_1 B9_1 B10_1 Cl10_1 -112.1(4) . . . .
B4_1 B9_1 B10_1 Cl10_1 -149.9(3) . . . .
B12_1 B9_1 B10_1 Cl10_1 111.5(4) . . . .
B8_1 B9_1 B10_1 Cl10_1 146.8(3) . . . .
Cl9_1 B9_1 B10_1 B12_1 -110.9(4) . . . .
B5_1 B9_1 B10_1 B12_1 136.5(4) . . . .
B4_1 B9_1 B10_1 B12_1 98.7(4) . . . .
B8_1 B9_1 B10_1 B12_1 35.4(3) . . . .
Cl9_1 B9_1 B10_1 B6_1 150.2(4) . . . .
B5_1 B9_1 B10_1 B6_1 37.6(3) . . . .
B4_1 B9_1 B10_1 B6_1 -0.2(5) . . . .
B12_1 B9_1 B10_1 B6_1 -98.9(4) . . . .
B8_1 B9_1 B10_1 B6_1 -63.5(5) . . . .
Cl9_1 B9_1 B10_1 B11_1 -146.4(4) . . . .
B5_1 B9_1 B10_1 B11_1 100.9(4) . . . .
B4_1 B9_1 B10_1 B11_1 63.1(4) . . . .
B12_1 B9_1 B10_1 B11_1 -35.6(3) . . . .
B8_1 B9_1 B10_1 B11_1 -0.2(5) . . . .
C1_1 B2_1 B11_1 B12_1 -60.9(4) . . . .
Cl2_1 B2_1 B11_1 B12_1 151.6(3) . . . .
B7_1 B2_1 B11_1 B12_1 38.0(3) . . . .
B6_1 B2_1 B11_1 B12_1 -100.0(4) . . . .
B3_1 B2_1 B11_1 B12_1 0.7(4) . . . .
C1_1 B2_1 B11_1 Cl11_1 150.4(3) . . . .
Cl2_1 B2_1 B11_1 Cl11_1 2.8(6) . . . .
B7_1 B2_1 B11_1 Cl11_1 -110.8(4) . . . .
B6_1 B2_1 B11_1 Cl11_1 111.2(4) . . . .
B3_1 B2_1 B11_1 Cl11_1 -148.1(3) . . . .
C1_1 B2_1 B11_1 B6_1 39.1(3) . . . .
Cl2_1 B2_1 B11_1 B6_1 -108.4(4) . . . .
B7_1 B2_1 B11_1 B6_1 138.0(4) . . . .
B3_1 B2_1 B11_1 B6_1 100.7(4) . . . .
C1_1 B2_1 B11_1 B7_1 -98.9(4) . . . .
Cl2_1 B2_1 B11_1 B7_1 113.6(4) . . . .
B6_1 B2_1 B11_1 B7_1 -138.0(4) . . . .
B3_1 B2_1 B11_1 B7_1 -37.3(3) . . . .
C1_1 B2_1 B11_1 B10_1 1.7(5) . . . .
Cl2_1 B2_1 B11_1 B10_1 -145.9(4) . . . .
B7_1 B2_1 B11_1 B10_1 100.6(4) . . . .
B6_1 B2_1 B11_1 B10_1 -37.4(4) . . . .
B3_1 B2_1 B11_1 B10_1 63.2(4) . . . .
C1_1 B6_1 B11_1 B2_1 -39.0(3) . . . .
Cl6_1 B6_1 B11_1 B2_1 108.0(5) . . . .
B10_1 B6_1 B11_1 B2_1 -137.7(4) . . . .
B5_1 B6_1 B11_1 B2_1 -100.5(4) . . . .
C1_1 B6_1 B11_1 B12_1 60.5(4) . . . .
Cl6_1 B6_1 B11_1 B12_1 -152.4(4) . . . .
B10_1 B6_1 B11_1 B12_1 -38.2(4) . . . .
B5_1 B6_1 B11_1 B12_1 -1.0(5) . . . .
B2_1 B6_1 B11_1 B12_1 99.5(4) . . . .
C1_1 B6_1 B11_1 Cl11_1 -151.7(4) . . . .
Cl6_1 B6_1 B11_1 Cl11_1 -4.7(6) . . . .
B10_1 B6_1 B11_1 Cl11_1 109.6(4) . . . .
B5_1 B6_1 B11_1 Cl11_1 146.8(4) . . . .
B2_1 B6_1 B11_1 Cl11_1 -112.7(5) . . . .
C1_1 B6_1 B11_1 B7_1 -1.6(5) . . . .
Cl6_1 B6_1 B11_1 B7_1 145.5(4) . . . .
B10_1 B6_1 B11_1 B7_1 -100.3(4) . . . .
B5_1 B6_1 B11_1 B7_1 -63.0(5) . . . .
B2_1 B6_1 B11_1 B7_1 37.4(4) . . . .
C1_1 B6_1 B11_1 B10_1 98.7(4) . . . .
Cl6_1 B6_1 B11_1 B10_1 -114.3(5) . . . .
B5_1 B6_1 B11_1 B10_1 37.2(4) . . . .
B2_1 B6_1 B11_1 B10_1 137.7(4) . . . .
B12_1 B7_1 B11_1 B2_1 136.3(4) . . . .
Cl7_1 B7_1 B11_1 B2_1 -111.4(4) . . . .
B3_1 B7_1 B11_1 B2_1 37.6(4) . . . .
B8_1 B7_1 B11_1 B2_1 100.5(4) . . . .
Cl7_1 B7_1 B11_1 B12_1 112.3(4) . . . .
B3_1 B7_1 B11_1 B12_1 -98.8(4) . . . .
B2_1 B7_1 B11_1 B12_1 -136.3(4) . . . .
B8_1 B7_1 B11_1 B12_1 -35.9(3) . . . .
B12_1 B7_1 B11_1 Cl11_1 -111.3(4) . . . .
Cl7_1 B7_1 B11_1 Cl11_1 1.0(6) . . . .
B3_1 B7_1 B11_1 Cl11_1 149.9(4) . . . .
B2_1 B7_1 B11_1 Cl11_1 112.4(4) . . . .
B8_1 B7_1 B11_1 Cl11_1 -147.2(4) . . . .
B12_1 B7_1 B11_1 B6_1 98.5(4) . . . .
Cl7_1 B7_1 B11_1 B6_1 -149.2(4) . . . .
B3_1 B7_1 B11_1 B6_1 -0.2(5) . . . .
B2_1 B7_1 B11_1 B6_1 -37.8(4) . . . .
B8_1 B7_1 B11_1 B6_1 62.7(5) . . . .
B12_1 B7_1 B11_1 B10_1 35.8(3) . . . .
Cl7_1 B7_1 B11_1 B10_1 148.1(4) . . . .
B3_1 B7_1 B11_1 B10_1 -63.0(4) . . . .
B2_1 B7_1 B11_1 B10_1 -100.5(4) . . . .
B8_1 B7_1 B11_1 B10_1 -0.1(5) . . . .
B5_1 B10_1 B11_1 B2_1 0.2(5) . . . .
Cl10_1 B10_1 B11_1 B2_1 150.3(4) . . . .
B12_1 B10_1 B11_1 B2_1 -98.6(4) . . . .
B6_1 B10_1 B11_1 B2_1 37.9(4) . . . .
B9_1 B10_1 B11_1 B2_1 -62.9(5) . . . .
B5_1 B10_1 B11_1 B12_1 98.8(4) . . . .
Cl10_1 B10_1 B11_1 B12_1 -111.1(4) . . . .
B6_1 B10_1 B11_1 B12_1 136.5(4) . . . .
B9_1 B10_1 B11_1 B12_1 35.7(3) . . . .
B5_1 B10_1 B11_1 Cl11_1 -149.2(4) . . . .
Cl10_1 B10_1 B11_1 Cl11_1 0.9(6) . . . .
B12_1 B10_1 B11_1 Cl11_1 112.0(4) . . . .
B6_1 B10_1 B11_1 Cl11_1 -111.5(4) . . . .
B9_1 B10_1 B11_1 Cl11_1 147.7(4) . . . .
B5_1 B10_1 B11_1 B6_1 -37.7(4) . . . .
Cl10_1 B10_1 B11_1 B6_1 112.4(4) . . . .
B12_1 B10_1 B11_1 B6_1 -136.5(4) . . . .
B9_1 B10_1 B11_1 B6_1 -100.8(4) . . . .
B5_1 B10_1 B11_1 B7_1 63.3(5) . . . .
Cl10_1 B10_1 B11_1 B7_1 -146.6(4) . . . .
B12_1 B10_1 B11_1 B7_1 -35.6(3) . . . .
B6_1 B10_1 B11_1 B7_1 101.0(4) . . . .
B9_1 B10_1 B11_1 B7_1 0.2(5) . . . .
Cl7_1 B7_1 B12_1 O1_2 -3.7(7) . . . .
B3_1 B7_1 B12_1 O1_2 -151.4(5) . . . .
B2_1 B7_1 B12_1 O1_2 145.2(5) . . . .
B11_1 B7_1 B12_1 O1_2 107.0(6) . . . .
B8_1 B7_1 B12_1 O1_2 -113.0(5) . . . .
Cl7_1 B7_1 B12_1 B11_1 -110.8(4) . . . .
B3_1 B7_1 B12_1 B11_1 101.6(4) . . . .
B2_1 B7_1 B12_1 B11_1 38.2(4) . . . .
B8_1 B7_1 B12_1 B11_1 139.9(4) . . . .
Cl7_1 B7_1 B12_1 B8_1 109.3(4) . . . .
B3_1 B7_1 B12_1 B8_1 -38.4(3) . . . .
B2_1 B7_1 B12_1 B8_1 -101.8(4) . . . .
B11_1 B7_1 B12_1 B8_1 -139.9(4) . . . .
Cl7_1 B7_1 B12_1 B10_1 -147.9(4) . . . .
B3_1 B7_1 B12_1 B10_1 64.4(5) . . . .
B2_1 B7_1 B12_1 B10_1 1.0(5) . . . .
B11_1 B7_1 B12_1 B10_1 -37.2(4) . . . .
B8_1 B7_1 B12_1 B10_1 102.8(4) . . . .
Cl7_1 B7_1 B12_1 B9_1 146.5(4) . . . .
B3_1 B7_1 B12_1 B9_1 -1.2(5) . . . .
B2_1 B7_1 B12_1 B9_1 -64.5(5) . . . .
B11_1 B7_1 B12_1 B9_1 -102.7(4) . . . .
B8_1 B7_1 B12_1 B9_1 37.2(4) . . . .
B2_1 B11_1 B12_1 O1_2 -155.0(4) . . . .
Cl11_1 B11_1 B12_1 O1_2 -6.0(6) . . . .
B6_1 B11_1 B12_1 O1_2 141.7(4) . . . .
B7_1 B11_1 B12_1 O1_2 -116.6(5) . . . .
B10_1 B11_1 B12_1 O1_2 103.6(4) . . . .
B2_1 B11_1 B12_1 B7_1 -38.4(3) . . . .
Cl11_1 B11_1 B12_1 B7_1 110.7(4) . . . .
B6_1 B11_1 B12_1 B7_1 -101.7(4) . . . .
B10_1 B11_1 B12_1 B7_1 -139.8(4) . . . .
B2_1 B11_1 B12_1 B8_1 -1.1(5) . . . .
Cl11_1 B11_1 B12_1 B8_1 147.9(4) . . . .
B6_1 B11_1 B12_1 B8_1 -64.4(4) . . . .
B7_1 B11_1 B12_1 B8_1 37.2(3) . . . .
B10_1 B11_1 B12_1 B8_1 -102.5(4) . . . .
B2_1 B11_1 B12_1 B10_1 101.4(4) . . . .
Cl11_1 B11_1 B12_1 B10_1 -109.6(4) . . . .
B6_1 B11_1 B12_1 B10_1 38.1(3) . . . .
B7_1 B11_1 B12_1 B10_1 139.8(4) . . . .
B2_1 B11_1 B12_1 B9_1 64.6(4) . . . .
Cl11_1 B11_1 B12_1 B9_1 -146.3(4) . . . .
B6_1 B11_1 B12_1 B9_1 1.3(5) . . . .
B7_1 B11_1 B12_1 B9_1 103.0(4) . . . .
B10_1 B11_1 B12_1 B9_1 -36.8(4) . . . .
Cl8_1 B8_1 B12_1 O1_2 5.1(7) . . . .
B3_1 B8_1 B12_1 O1_2 153.5(4) . . . .
B4_1 B8_1 B12_1 O1_2 -143.7(5) . . . .
B7_1 B8_1 B12_1 O1_2 115.2(5) . . . .
B9_1 B8_1 B12_1 O1_2 -105.1(5) . . . .
Cl8_1 B8_1 B12_1 B7_1 -110.1(4) . . . .
B3_1 B8_1 B12_1 B7_1 38.3(3) . . . .
B4_1 B8_1 B12_1 B7_1 101.1(4) . . . .
B9_1 B8_1 B12_1 B7_1 139.7(4) . . . .
Cl8_1 B8_1 B12_1 B11_1 -147.3(4) . . . .
B3_1 B8_1 B12_1 B11_1 1.1(5) . . . .
B4_1 B8_1 B12_1 B11_1 63.9(5) . . . .
B7_1 B8_1 B12_1 B11_1 -37.2(3) . . . .
B9_1 B8_1 B12_1 B11_1 102.5(4) . . . .
Cl8_1 B8_1 B12_1 B10_1 146.8(4) . . . .
B3_1 B8_1 B12_1 B10_1 -64.8(5) . . . .
B4_1 B8_1 B12_1 B10_1 -1.9(5) . . . .
B7_1 B8_1 B12_1 B10_1 -103.1(4) . . . .
B9_1 B8_1 B12_1 B10_1 36.6(4) . . . .
Cl8_1 B8_1 B12_1 B9_1 110.2(4) . . . .
B3_1 B8_1 B12_1 B9_1 -101.4(4) . . . .
B4_1 B8_1 B12_1 B9_1 -38.6(4) . . . .
B7_1 B8_1 B12_1 B9_1 -139.7(4) . . . .
B5_1 B10_1 B12_1 O1_2 147.2(4) . . . .
Cl10_1 B10_1 B12_1 O1_2 -0.8(7) . . . .
B6_1 B10_1 B12_1 O1_2 -149.4(4) . . . .
B9_1 B10_1 B12_1 O1_2 108.9(5) . . . .
B11_1 B10_1 B12_1 O1_2 -111.1(5) . . . .
B5_1 B10_1 B12_1 B7_1 -64.5(5) . . . .
Cl10_1 B10_1 B12_1 B7_1 147.5(4) . . . .
B6_1 B10_1 B12_1 B7_1 -1.1(5) . . . .
B9_1 B10_1 B12_1 B7_1 -102.8(4) . . . .
B11_1 B10_1 B12_1 B7_1 37.3(4) . . . .
B5_1 B10_1 B12_1 B11_1 -101.7(4) . . . .
Cl10_1 B10_1 B12_1 B11_1 110.2(5) . . . .
B6_1 B10_1 B12_1 B11_1 -38.4(4) . . . .
B9_1 B10_1 B12_1 B11_1 -140.0(4) . . . .
B5_1 B10_1 B12_1 B8_1 1.6(5) . . . .
Cl10_1 B10_1 B12_1 B8_1 -146.4(4) . . . .
B6_1 B10_1 B12_1 B8_1 65.0(5) . . . .
B9_1 B10_1 B12_1 B8_1 -36.7(4) . . . .
B11_1 B10_1 B12_1 B8_1 103.4(4) . . . .
B5_1 B10_1 B12_1 B9_1 38.3(4) . . . .
Cl10_1 B10_1 B12_1 B9_1 -109.7(5) . . . .
B6_1 B10_1 B12_1 B9_1 101.7(4) . . . .
B11_1 B10_1 B12_1 B9_1 140.0(4) . . . .
Cl9_1 B9_1 B12_1 O1_2 5.3(6) . . . .
B5_1 B9_1 B12_1 O1_2 -142.3(4) . . . .
B4_1 B9_1 B12_1 O1_2 154.4(4) . . . .
B10_1 B9_1 B12_1 O1_2 -104.3(5) . . . .
B8_1 B9_1 B12_1 O1_2 115.5(5) . . . .
Cl9_1 B9_1 B12_1 B7_1 -147.5(4) . . . .
B5_1 B9_1 B12_1 B7_1 64.8(5) . . . .
B4_1 B9_1 B12_1 B7_1 1.5(5) . . . .
B10_1 B9_1 B12_1 B7_1 102.8(4) . . . .
B8_1 B9_1 B12_1 B7_1 -37.4(4) . . . .
Cl9_1 B9_1 B12_1 B11_1 146.5(4) . . . .
B5_1 B9_1 B12_1 B11_1 -1.2(5) . . . .
B4_1 B9_1 B12_1 B11_1 -64.4(5) . . . .
B10_1 B9_1 B12_1 B11_1 36.9(4) . . . .
B8_1 B9_1 B12_1 B11_1 -103.3(4) . . . .
Cl9_1 B9_1 B12_1 B8_1 -110.1(5) . . . .
B5_1 B9_1 B12_1 B8_1 102.2(4) . . . .
B4_1 B9_1 B12_1 B8_1 38.9(4) . . . .
B10_1 B9_1 B12_1 B8_1 140.2(4) . . . .
Cl9_1 B9_1 B12_1 B10_1 109.6(4) . . . .
B5_1 B9_1 B12_1 B10_1 -38.1(4) . . . .
B4_1 B9_1 B12_1 B10_1 -101.3(4) . . . .
B8_1 B9_1 B12_1 B10_1 -140.2(4) . . . .
B7_1 B12_1 O1_2 S1_2 27.2(9) . . . .
B11_1 B12_1 O1_2 S1_2 101.0(6) . . . .
B8_1 B12_1 O1_2 S1_2 -49.4(9) . . . .
B10_1 B12_1 O1_2 S1_2 170.2(5) . . . .
B9_1 B12_1 O1_2 S1_2 -121.3(6) . . . .
Si1_2 O2_2 S1_2 O3_2 15.0(9) . . . .
Si1_2 O2_2 S1_2 O1_2 149.5(7) . . . .
Si1_2 O2_2 S1_2 C2_2 -108.3(7) . . . .
B12_1 O1_2 S1_2 O3_2 32.2(7) . . . .
B12_1 O1_2 S1_2 O2_2 -100.6(7) . . . .
B12_1 O1_2 S1_2 C2_2 153.1(7) . . . .
O3_2 S1_2 C2_2 F2_2 60.0(6) . . . .
O2_2 S1_2 C2_2 F2_2 -174.5(5) . . . .
O1_2 S1_2 C2_2 F2_2 -65.5(5) . . . .
O3_2 S1_2 C2_2 F1_2 -60.3(7) . . . .
O2_2 S1_2 C2_2 F1_2 65.2(6) . . . .
O1_2 S1_2 C2_2 F1_2 174.2(6) . . . .
O3_2 S1_2 C2_2 F3_2 -178.4(5) . . . .
O2_2 S1_2 C2_2 F3_2 -52.8(6) . . . .
O1_2 S1_2 C2_2 F3_2 56.1(6) . . . .
S1_2 O2_2 Si1_2 C7_2 18.6(9) . . . .
S1_2 O2_2 Si1_2 C3_2 142.7(7) . . . .
S1_2 O2_2 Si1_2 C5_2 -99.5(8) . . . .
O2_2 Si1_2 C3_2 C4_2 49.9(6) . . . .
C7_2 Si1_2 C3_2 C4_2 166.4(6) . . . .
C5_2 Si1_2 C3_2 C4_2 -56.7(6) . . . .
O2_2 Si1_2 C5_2 C6_2 -175.6(9) . . . .
C7_2 Si1_2 C5_2 C6_2 69.5(10) . . . .
C3_2 Si1_2 C5_2 C6_2 -70.0(10) . . . .
O2_2 Si1_2 C7_2 C8_2 68.9(8) . . . .
C3_2 Si1_2 C7_2 C8_2 -42.8(9) . . . .
C5_2 Si1_2 C7_2 C8_2 179.3(7) . . . .
B5_3 C1_3 B2_3 Cl2_3 144.9(4) . . . .
B4_3 C1_3 B2_3 Cl2_3 -144.1(3) . . . .
B3_3 C1_3 B2_3 Cl2_3 -108.2(4) . . . .
B6_3 C1_3 B2_3 Cl2_3 108.5(4) . . . .
B5_3 C1_3 B2_3 B11_3 -3.7(5) . . . .
B4_3 C1_3 B2_3 B11_3 67.3(4) . . . .
B3_3 C1_3 B2_3 B11_3 103.2(4) . . . .
B6_3 C1_3 B2_3 B11_3 -40.1(3) . . . .
B5_3 C1_3 B2_3 B7_3 -66.9(4) . . . .
B4_3 C1_3 B2_3 B7_3 4.1(5) . . . .
B3_3 C1_3 B2_3 B7_3 40.0(3) . . . .
B6_3 C1_3 B2_3 B7_3 -103.3(4) . . . .
B5_3 C1_3 B2_3 B3_3 -106.9(4) . . . .
B4_3 C1_3 B2_3 B3_3 -35.9(3) . . . .
B6_3 C1_3 B2_3 B3_3 -143.3(4) . . . .
B5_3 C1_3 B2_3 B6_3 36.4(4) . . . .
B4_3 C1_3 B2_3 B6_3 107.4(4) . . . .
B3_3 C1_3 B2_3 B6_3 143.3(4) . . . .
B5_3 C1_3 B3_3 Cl3_3 -144.0(3) . . . .
B2_3 C1_3 B3_3 Cl3_3 108.9(4) . . . .
B4_3 C1_3 B3_3 Cl3_3 -107.8(4) . . . .
B6_3 C1_3 B3_3 Cl3_3 145.3(3) . . . .
B5_3 C1_3 B3_3 B7_3 67.1(4) . . . .
B2_3 C1_3 B3_3 B7_3 -40.0(3) . . . .
B4_3 C1_3 B3_3 B7_3 103.3(4) . . . .
B6_3 C1_3 B3_3 B7_3 -3.6(5) . . . .
B5_3 C1_3 B3_3 B8_3 3.9(4) . . . .
B2_3 C1_3 B3_3 B8_3 -103.2(4) . . . .
B4_3 C1_3 B3_3 B8_3 40.1(3) . . . .
B6_3 C1_3 B3_3 B8_3 -66.8(4) . . . .
B5_3 C1_3 B3_3 B4_3 -36.2(3) . . . .
B2_3 C1_3 B3_3 B4_3 -143.3(4) . . . .
B6_3 C1_3 B3_3 B4_3 -106.9(4) . . . .
B5_3 C1_3 B3_3 B2_3 107.1(4) . . . .
B4_3 C1_3 B3_3 B2_3 143.3(4) . . . .
B6_3 C1_3 B3_3 B2_3 36.4(4) . . . .
Cl2_3 B2_3 B3_3 C1_3 111.2(4) . . . .
B11_3 B2_3 B3_3 C1_3 -95.6(4) . . . .
B7_3 B2_3 B3_3 C1_3 -133.8(3) . . . .
B6_3 B2_3 B3_3 C1_3 -32.4(3) . . . .
C1_3 B2_3 B3_3 Cl3_3 -110.4(4) . . . .
Cl2_3 B2_3 B3_3 Cl3_3 0.8(6) . . . .
B11_3 B2_3 B3_3 Cl3_3 154.0(3) . . . .
B7_3 B2_3 B3_3 Cl3_3 115.8(4) . . . .
B6_3 B2_3 B3_3 Cl3_3 -142.7(3) . . . .
C1_3 B2_3 B3_3 B7_3 133.8(3) . . . .
Cl2_3 B2_3 B3_3 B7_3 -115.0(4) . . . .
B11_3 B2_3 B3_3 B7_3 38.2(3) . . . .
B6_3 B2_3 B3_3 B7_3 101.4(4) . . . .
C1_3 B2_3 B3_3 B8_3 95.9(4) . . . .
Cl2_3 B2_3 B3_3 B8_3 -152.9(3) . . . .
B11_3 B2_3 B3_3 B8_3 0.3(5) . . . .
B7_3 B2_3 B3_3 B8_3 -37.9(3) . . . .
B6_3 B2_3 B3_3 B8_3 63.5(4) . . . .
C1_3 B2_3 B3_3 B4_3 32.4(3) . . . .
Cl2_3 B2_3 B3_3 B4_3 143.6(3) . . . .
B11_3 B2_3 B3_3 B4_3 -63.2(4) . . . .
B7_3 B2_3 B3_3 B4_3 -101.4(4) . . . .
B6_3 B2_3 B3_3 B4_3 0.1(5) . . . .
B5_3 C1_3 B4_3 Cl4_3 -107.9(4) . . . .
B2_3 C1_3 B4_3 Cl4_3 144.9(3) . . . .
B3_3 C1_3 B4_3 Cl4_3 108.8(4) . . . .
B6_3 C1_3 B4_3 Cl4_3 -144.0(3) . . . .
B5_3 C1_3 B4_3 B8_3 103.1(4) . . . .
B2_3 C1_3 B4_3 B8_3 -4.1(5) . . . .
B3_3 C1_3 B4_3 B8_3 -40.2(3) . . . .
B6_3 C1_3 B4_3 B8_3 67.1(4) . . . .
B5_3 C1_3 B4_3 B9_3 39.8(3) . . . .
B2_3 C1_3 B4_3 B9_3 -67.4(4) . . . .
B3_3 C1_3 B4_3 B9_3 -103.5(4) . . . .
B6_3 C1_3 B4_3 B9_3 3.8(5) . . . .
B5_3 C1_3 B4_3 B3_3 143.3(4) . . . .
B2_3 C1_3 B4_3 B3_3 36.1(3) . . . .
B6_3 C1_3 B4_3 B3_3 107.3(4) . . . .
B2_3 C1_3 B4_3 B5_3 -107.2(4) . . . .
B3_3 C1_3 B4_3 B5_3 -143.3(4) . . . .
B6_3 C1_3 B4_3 B5_3 -36.0(4) . . . .
Cl3_3 B3_3 B4_3 C1_3 110.9(4) . . . .
B7_3 B3_3 B4_3 C1_3 -95.6(4) . . . .
B8_3 B3_3 B4_3 C1_3 -133.9(3) . . . .
B2_3 B3_3 B4_3 C1_3 -32.3(3) . . . .
C1_3 B3_3 B4_3 Cl4_3 -111.0(4) . . . .
Cl3_3 B3_3 B4_3 Cl4_3 -0.1(6) . . . .
B7_3 B3_3 B4_3 Cl4_3 153.4(4) . . . .
B8_3 B3_3 B4_3 Cl4_3 115.1(4) . . . .
B2_3 B3_3 B4_3 Cl4_3 -143.3(4) . . . .
C1_3 B3_3 B4_3 B8_3 133.9(3) . . . .
Cl3_3 B3_3 B4_3 B8_3 -115.2(4) . . . .
B7_3 B3_3 B4_3 B8_3 38.3(3) . . . .
B2_3 B3_3 B4_3 B8_3 101.6(4) . . . .
C1_3 B3_3 B4_3 B9_3 95.5(4) . . . .
Cl3_3 B3_3 B4_3 B9_3 -153.6(3) . . . .
B7_3 B3_3 B4_3 B9_3 0.0(5) . . . .
B8_3 B3_3 B4_3 B9_3 -38.4(3) . . . .
B2_3 B3_3 B4_3 B9_3 63.2(5) . . . .
C1_3 B3_3 B4_3 B5_3 32.4(3) . . . .
Cl3_3 B3_3 B4_3 B5_3 143.2(3) . . . .
B7_3 B3_3 B4_3 B5_3 -63.2(4) . . . .
B8_3 B3_3 B4_3 B5_3 -101.5(4) . . . .
B2_3 B3_3 B4_3 B5_3 0.0(5) . . . .
B2_3 C1_3 B5_3 Cl5_3 -145.8(4) . . . .
B4_3 C1_3 B5_3 Cl5_3 107.4(4) . . . .
B3_3 C1_3 B5_3 Cl5_3 143.4(3) . . . .
B6_3 C1_3 B5_3 Cl5_3 -109.1(4) . . . .
B2_3 C1_3 B5_3 B10_3 3.7(5) . . . .
B4_3 C1_3 B5_3 B10_3 -103.1(4) . . . .
B3_3 C1_3 B5_3 B10_3 -67.1(4) . . . .
B6_3 C1_3 B5_3 B10_3 40.3(3) . . . .
B2_3 C1_3 B5_3 B9_3 66.9(4) . . . .
B4_3 C1_3 B5_3 B9_3 -39.9(3) . . . .
B3_3 C1_3 B5_3 B9_3 -3.9(4) . . . .
B6_3 C1_3 B5_3 B9_3 103.5(4) . . . .
B2_3 C1_3 B5_3 B6_3 -36.6(4) . . . .
B4_3 C1_3 B5_3 B6_3 -143.4(4) . . . .
B3_3 C1_3 B5_3 B6_3 -107.4(4) . . . .
B2_3 C1_3 B5_3 B4_3 106.8(4) . . . .
B3_3 C1_3 B5_3 B4_3 36.0(3) . . . .
B6_3 C1_3 B5_3 B4_3 143.4(4) . . . .
Cl4_3 B4_3 B5_3 C1_3 111.0(4) . . . .
B8_3 B4_3 B5_3 C1_3 -96.1(4) . . . .
B9_3 B4_3 B5_3 C1_3 -133.9(3) . . . .
B3_3 B4_3 B5_3 C1_3 -32.5(3) . . . .
C1_3 B4_3 B5_3 Cl5_3 -111.7(4) . . . .
Cl4_3 B4_3 B5_3 Cl5_3 -0.7(5) . . . .
B8_3 B4_3 B5_3 Cl5_3 152.2(3) . . . .
B9_3 B4_3 B5_3 Cl5_3 114.4(4) . . . .
B3_3 B4_3 B5_3 Cl5_3 -144.2(3) . . . .
C1_3 B4_3 B5_3 B10_3 95.6(4) . . . .
Cl4_3 B4_3 B5_3 B10_3 -153.4(3) . . . .
B8_3 B4_3 B5_3 B10_3 -0.5(5) . . . .
B9_3 B4_3 B5_3 B10_3 -38.3(3) . . . .
B3_3 B4_3 B5_3 B10_3 63.1(4) . . . .
C1_3 B4_3 B5_3 B9_3 133.9(3) . . . .
Cl4_3 B4_3 B5_3 B9_3 -115.0(4) . . . .
B8_3 B4_3 B5_3 B9_3 37.8(3) . . . .
B3_3 B4_3 B5_3 B9_3 101.4(4) . . . .
C1_3 B4_3 B5_3 B6_3 32.4(3) . . . .
Cl4_3 B4_3 B5_3 B6_3 143.5(3) . . . .
B8_3 B4_3 B5_3 B6_3 -63.7(4) . . . .
B9_3 B4_3 B5_3 B6_3 -101.5(4) . . . .
B3_3 B4_3 B5_3 B6_3 -0.1(5) . . . .
B5_3 C1_3 B6_3 Cl6_3 108.6(4) . . . .
B2_3 C1_3 B6_3 Cl6_3 -108.4(4) . . . .
B4_3 C1_3 B6_3 Cl6_3 144.8(4) . . . .
B3_3 C1_3 B6_3 Cl6_3 -144.7(3) . . . .
B5_3 C1_3 B6_3 B10_3 -40.4(3) . . . .
B2_3 C1_3 B6_3 B10_3 102.5(4) . . . .
B4_3 C1_3 B6_3 B10_3 -4.3(5) . . . .
B3_3 C1_3 B6_3 B10_3 66.3(4) . . . .
B5_3 C1_3 B6_3 B11_3 -103.2(4) . . . .
B2_3 C1_3 B6_3 B11_3 39.8(3) . . . .
B4_3 C1_3 B6_3 B11_3 -67.0(4) . . . .
B3_3 C1_3 B6_3 B11_3 3.5(5) . . . .
B2_3 C1_3 B6_3 B5_3 143.0(4) . . . .
B4_3 C1_3 B6_3 B5_3 36.2(4) . . . .
B3_3 C1_3 B6_3 B5_3 106.7(4) . . . .
B5_3 C1_3 B6_3 B2_3 -143.0(4) . . . .
B4_3 C1_3 B6_3 B2_3 -106.8(4) . . . .
B3_3 C1_3 B6_3 B2_3 -36.3(4) . . . .
Cl5_3 B5_3 B6_3 C1_3 111.3(4) . . . .
B10_3 B5_3 B6_3 C1_3 -133.3(4) . . . .
B9_3 B5_3 B6_3 C1_3 -95.6(4) . . . .
B4_3 B5_3 B6_3 C1_3 -32.3(3) . . . .
C1_3 B5_3 B6_3 Cl6_3 -110.4(4) . . . .
Cl5_3 B5_3 B6_3 Cl6_3 0.9(5) . . . .
B10_3 B5_3 B6_3 Cl6_3 116.3(4) . . . .
B9_3 B5_3 B6_3 Cl6_3 153.9(3) . . . .
B4_3 B5_3 B6_3 Cl6_3 -142.7(3) . . . .
C1_3 B5_3 B6_3 B10_3 133.3(4) . . . .
Cl5_3 B5_3 B6_3 B10_3 -115.4(4) . . . .
B9_3 B5_3 B6_3 B10_3 37.7(3) . . . .
B4_3 B5_3 B6_3 B10_3 101.0(4) . . . .
C1_3 B5_3 B6_3 B11_3 95.2(4) . . . .
Cl5_3 B5_3 B6_3 B11_3 -153.5(3) . . . .
B10_3 B5_3 B6_3 B11_3 -38.1(3) . . . .
B9_3 B5_3 B6_3 B11_3 -0.5(4) . . . .
B4_3 B5_3 B6_3 B11_3 62.9(4) . . . .
C1_3 B5_3 B6_3 B2_3 32.4(3) . . . .
Cl5_3 B5_3 B6_3 B2_3 143.7(3) . . . .
B10_3 B5_3 B6_3 B2_3 -100.9(4) . . . .
B9_3 B5_3 B6_3 B2_3 -63.2(4) . . . .
B4_3 B5_3 B6_3 B2_3 0.1(5) . . . .
Cl2_3 B2_3 B6_3 C1_3 -111.0(4) . . . .
B11_3 B2_3 B6_3 C1_3 133.7(4) . . . .
B7_3 B2_3 B6_3 C1_3 95.7(4) . . . .
B3_3 B2_3 B6_3 C1_3 32.4(3) . . . .
C1_3 B2_3 B6_3 Cl6_3 110.4(4) . . . .
Cl2_3 B2_3 B6_3 Cl6_3 -0.7(5) . . . .
B11_3 B2_3 B6_3 Cl6_3 -115.9(4) . . . .
B7_3 B2_3 B6_3 Cl6_3 -153.9(3) . . . .
B3_3 B2_3 B6_3 Cl6_3 142.8(3) . . . .
C1_3 B2_3 B6_3 B10_3 -95.7(4) . . . .
Cl2_3 B2_3 B6_3 B10_3 153.3(3) . . . .
B11_3 B2_3 B6_3 B10_3 38.0(3) . . . .
B7_3 B2_3 B6_3 B10_3 0.0(5) . . . .
B3_3 B2_3 B6_3 B10_3 -63.3(4) . . . .
C1_3 B2_3 B6_3 B11_3 -133.7(4) . . . .
Cl2_3 B2_3 B6_3 B11_3 115.3(4) . . . .
B7_3 B2_3 B6_3 B11_3 -38.0(3) . . . .
B3_3 B2_3 B6_3 B11_3 -101.3(4) . . . .
C1_3 B2_3 B6_3 B5_3 -32.5(3) . . . .
Cl2_3 B2_3 B6_3 B5_3 -143.6(3) . . . .
B11_3 B2_3 B6_3 B5_3 101.2(4) . . . .
B7_3 B2_3 B6_3 B5_3 63.2(4) . . . .
B3_3 B2_3 B6_3 B5_3 -0.1(5) . . . .
C1_3 B2_3 B7_3 B12_3 60.2(4) . . . .
Cl2_3 B2_3 B7_3 B12_3 -152.7(3) . . . .
B11_3 B2_3 B7_3 B12_3 -38.3(3) . . . .
B3_3 B2_3 B7_3 B12_3 99.7(3) . . . .
B6_3 B2_3 B7_3 B12_3 -0.9(4) . . . .
C1_3 B2_3 B7_3 Cl7_3 -152.2(3) . . . .
Cl2_3 B2_3 B7_3 Cl7_3 -5.1(6) . . . .
B11_3 B2_3 B7_3 Cl7_3 109.3(4) . . . .
B3_3 B2_3 B7_3 Cl7_3 -112.8(4) . . . .
B6_3 B2_3 B7_3 Cl7_3 146.7(3) . . . .
C1_3 B2_3 B7_3 B3_3 -39.5(3) . . . .
Cl2_3 B2_3 B7_3 B3_3 107.6(4) . . . .
B11_3 B2_3 B7_3 B3_3 -138.0(3) . . . .
B6_3 B2_3 B7_3 B3_3 -100.5(4) . . . .
C1_3 B2_3 B7_3 B11_3 98.5(3) . . . .
Cl2_3 B2_3 B7_3 B11_3 -114.4(4) . . . .
B3_3 B2_3 B7_3 B11_3 138.0(3) . . . .
B6_3 B2_3 B7_3 B11_3 37.4(3) . . . .
C1_3 B2_3 B7_3 B8_3 -2.4(4) . . . .
Cl2_3 B2_3 B7_3 B8_3 144.7(3) . . . .
B11_3 B2_3 B7_3 B8_3 -100.9(4) . . . .
B3_3 B2_3 B7_3 B8_3 37.1(3) . . . .
B6_3 B2_3 B7_3 B8_3 -63.4(4) . . . .
C1_3 B3_3 B7_3 B12_3 -60.8(4) . . . .
Cl3_3 B3_3 B7_3 B12_3 152.0(3) . . . .
B8_3 B3_3 B7_3 B12_3 38.2(3) . . . .
B4_3 B3_3 B7_3 B12_3 0.4(5) . . . .
B2_3 B3_3 B7_3 B12_3 -100.1(4) . . . .
C1_3 B3_3 B7_3 Cl7_3 150.4(3) . . . .
Cl3_3 B3_3 B7_3 Cl7_3 3.1(6) . . . .
B8_3 B3_3 B7_3 Cl7_3 -110.7(4) . . . .
B4_3 B3_3 B7_3 Cl7_3 -148.5(4) . . . .
B2_3 B3_3 B7_3 Cl7_3 111.0(4) . . . .
C1_3 B3_3 B7_3 B2_3 39.3(3) . . . .
Cl3_3 B3_3 B7_3 B2_3 -107.9(4) . . . .
B8_3 B3_3 B7_3 B2_3 138.3(3) . . . .
B4_3 B3_3 B7_3 B2_3 100.5(4) . . . .
C1_3 B3_3 B7_3 B11_3 2.0(4) . . . .
Cl3_3 B3_3 B7_3 B11_3 -145.2(4) . . . .
B8_3 B3_3 B7_3 B11_3 101.0(4) . . . .
B4_3 B3_3 B7_3 B11_3 63.2(4) . . . .
B2_3 B3_3 B7_3 B11_3 -37.3(3) . . . .
C1_3 B3_3 B7_3 B8_3 -99.0(3) . . . .
Cl3_3 B3_3 B7_3 B8_3 113.8(4) . . . .
B4_3 B3_3 B7_3 B8_3 -37.8(3) . . . .
B2_3 B3_3 B7_3 B8_3 -138.3(3) . . . .
C1_3 B4_3 B8_3 Cl8_3 151.3(3) . . . .
Cl4_3 B4_3 B8_3 Cl8_3 3.5(6) . . . .
B9_3 B4_3 B8_3 Cl8_3 -110.5(4) . . . .
B3_3 B4_3 B8_3 Cl8_3 111.7(4) . . . .
B5_3 B4_3 B8_3 Cl8_3 -147.7(3) . . . .
C1_3 B4_3 B8_3 B12_3 -59.9(4) . . . .
Cl4_3 B4_3 B8_3 B12_3 152.3(3) . . . .
B9_3 B4_3 B8_3 B12_3 38.3(3) . . . .
B3_3 B4_3 B8_3 B12_3 -99.5(4) . . . .
B5_3 B4_3 B8_3 B12_3 1.1(4) . . . .
C1_3 B4_3 B8_3 B3_3 39.6(3) . . . .
Cl4_3 B4_3 B8_3 B3_3 -108.2(4) . . . .
B9_3 B4_3 B8_3 B3_3 137.8(3) . . . .
B5_3 B4_3 B8_3 B3_3 100.6(4) . . . .
C1_3 B4_3 B8_3 B7_3 2.2(4) . . . .
Cl4_3 B4_3 B8_3 B7_3 -145.5(3) . . . .
B9_3 B4_3 B8_3 B7_3 100.5(3) . . . .
B3_3 B4_3 B8_3 B7_3 -37.3(3) . . . .
B5_3 B4_3 B8_3 B7_3 63.3(4) . . . .
C1_3 B4_3 B8_3 B9_3 -98.2(3) . . . .
Cl4_3 B4_3 B8_3 B9_3 114.0(4) . . . .
B3_3 B4_3 B8_3 B9_3 -137.8(3) . . . .
B5_3 B4_3 B8_3 B9_3 -37.2(3) . . . .
C1_3 B3_3 B8_3 Cl8_3 -151.1(3) . . . .
Cl3_3 B3_3 B8_3 Cl8_3 -4.5(6) . . . .
B7_3 B3_3 B8_3 Cl8_3 110.6(4) . . . .
B4_3 B3_3 B8_3 Cl8_3 -111.6(4) . . . .
B2_3 B3_3 B8_3 Cl8_3 147.9(3) . . . .
C1_3 B3_3 B8_3 B12_3 60.3(4) . . . .
Cl3_3 B3_3 B8_3 B12_3 -153.2(3) . . . .
B7_3 B3_3 B8_3 B12_3 -38.1(3) . . . .
B4_3 B3_3 B8_3 B12_3 99.7(4) . . . .
B2_3 B3_3 B8_3 B12_3 -0.8(4) . . . .
C1_3 B3_3 B8_3 B4_3 -39.4(3) . . . .
Cl3_3 B3_3 B8_3 B4_3 107.1(4) . . . .
B7_3 B3_3 B8_3 B4_3 -137.8(3) . . . .
B2_3 B3_3 B8_3 B4_3 -100.5(4) . . . .
C1_3 B3_3 B8_3 B7_3 98.3(3) . . . .
Cl3_3 B3_3 B8_3 B7_3 -115.1(4) . . . .
B4_3 B3_3 B8_3 B7_3 137.8(3) . . . .
B2_3 B3_3 B8_3 B7_3 37.3(3) . . . .
C1_3 B3_3 B8_3 B9_3 -2.1(4) . . . .
Cl3_3 B3_3 B8_3 B9_3 144.5(3) . . . .
B7_3 B3_3 B8_3 B9_3 -100.4(3) . . . .
B4_3 B3_3 B8_3 B9_3 37.4(3) . . . .
B2_3 B3_3 B8_3 B9_3 -63.1(4) . . . .
B12_3 B7_3 B8_3 Cl8_3 112.0(4) . . . .
Cl7_3 B7_3 B8_3 Cl8_3 0.6(6) . . . .
B2_3 B7_3 B8_3 Cl8_3 -149.2(3) . . . .
B3_3 B7_3 B8_3 Cl8_3 -111.6(4) . . . .
B11_3 B7_3 B8_3 Cl8_3 147.9(3) . . . .
Cl7_3 B7_3 B8_3 B12_3 -111.3(4) . . . .
B2_3 B7_3 B8_3 B12_3 98.9(4) . . . .
B3_3 B7_3 B8_3 B12_3 136.4(4) . . . .
B11_3 B7_3 B8_3 B12_3 36.0(3) . . . .
B12_3 B7_3 B8_3 B4_3 -98.8(4) . . . .
Cl7_3 B7_3 B8_3 B4_3 149.9(3) . . . .
B2_3 B7_3 B8_3 B4_3 0.1(4) . . . .
B3_3 B7_3 B8_3 B4_3 37.6(3) . . . .
B11_3 B7_3 B8_3 B4_3 -62.8(4) . . . .
B12_3 B7_3 B8_3 B3_3 -136.4(4) . . . .
Cl7_3 B7_3 B8_3 B3_3 112.3(4) . . . .
B2_3 B7_3 B8_3 B3_3 -37.5(3) . . . .
B11_3 B7_3 B8_3 B3_3 -100.4(4) . . . .
B12_3 B7_3 B8_3 B9_3 -36.1(3) . . . .
Cl7_3 B7_3 B8_3 B9_3 -147.4(3) . . . .
B2_3 B7_3 B8_3 B9_3 62.8(4) . . . .
B3_3 B7_3 B8_3 B9_3 100.3(4) . . . .
B11_3 B7_3 B8_3 B9_3 -0.1(5) . . . .
C1_3 B5_3 B9_3 Cl9_3 151.5(3) . . . .
Cl5_3 B5_3 B9_3 Cl9_3 4.9(5) . . . .
B10_3 B5_3 B9_3 Cl9_3 -110.0(4) . . . .
B6_3 B5_3 B9_3 Cl9_3 -147.1(3) . . . .
B4_3 B5_3 B9_3 Cl9_3 112.3(4) . . . .
C1_3 B5_3 B9_3 B12_3 -60.2(4) . . . .
Cl5_3 B5_3 B9_3 B12_3 153.3(3) . . . .
B10_3 B5_3 B9_3 B12_3 38.3(3) . . . .
B6_3 B5_3 B9_3 B12_3 1.2(4) . . . .
B4_3 B5_3 B9_3 B12_3 -99.4(3) . . . .
C1_3 B5_3 B9_3 B4_3 39.3(3) . . . .
Cl5_3 B5_3 B9_3 B4_3 -107.3(4) . . . .
B10_3 B5_3 B9_3 B4_3 137.7(3) . . . .
B6_3 B5_3 B9_3 B4_3 100.6(4) . . . .
C1_3 B5_3 B9_3 B10_3 -98.5(3) . . . .
Cl5_3 B5_3 B9_3 B10_3 115.0(4) . . . .
B6_3 B5_3 B9_3 B10_3 -37.1(3) . . . .
B4_3 B5_3 B9_3 B10_3 -137.7(3) . . . .
C1_3 B5_3 B9_3 B8_3 2.3(4) . . . .
Cl5_3 B5_3 B9_3 B8_3 -144.3(3) . . . .
B10_3 B5_3 B9_3 B8_3 100.7(3) . . . .
B6_3 B5_3 B9_3 B8_3 63.7(4) . . . .
B4_3 B5_3 B9_3 B8_3 -37.0(3) . . . .
C1_3 B4_3 B9_3 Cl9_3 -150.7(3) . . . .
Cl4_3 B4_3 B9_3 Cl9_3 -4.2(6) . . . .
B8_3 B4_3 B9_3 Cl9_3 110.0(4) . . . .
B3_3 B4_3 B9_3 Cl9_3 147.9(3) . . . .
B5_3 B4_3 B9_3 Cl9_3 -111.5(4) . . . .
C1_3 B4_3 B9_3 B12_3 61.0(4) . . . .
Cl4_3 B4_3 B9_3 B12_3 -152.4(4) . . . .
B8_3 B4_3 B9_3 B12_3 -38.2(3) . . . .
B3_3 B4_3 B9_3 B12_3 -0.3(5) . . . .
B5_3 B4_3 B9_3 B12_3 100.2(4) . . . .
C1_3 B4_3 B9_3 B5_3 -39.2(3) . . . .
Cl4_3 B4_3 B9_3 B5_3 107.4(4) . . . .
B8_3 B4_3 B9_3 B5_3 -138.4(3) . . . .
B3_3 B4_3 B9_3 B5_3 -100.5(4) . . . .
C1_3 B4_3 B9_3 B10_3 -1.7(4) . . . .
Cl4_3 B4_3 B9_3 B10_3 144.9(4) . . . .
B8_3 B4_3 B9_3 B10_3 -100.9(4) . . . .
B3_3 B4_3 B9_3 B10_3 -63.0(4) . . . .
B5_3 B4_3 B9_3 B10_3 37.5(3) . . . .
C1_3 B4_3 B9_3 B8_3 99.2(3) . . . .
Cl4_3 B4_3 B9_3 B8_3 -114.2(4) . . . .
B3_3 B4_3 B9_3 B8_3 37.9(3) . . . .
B5_3 B4_3 B9_3 B8_3 138.4(3) . . . .
Cl8_3 B8_3 B9_3 Cl9_3 -0.4(5) . . . .
B12_3 B8_3 B9_3 Cl9_3 111.7(4) . . . .
B4_3 B8_3 B9_3 Cl9_3 -112.0(4) . . . .
B3_3 B8_3 B9_3 Cl9_3 -149.6(3) . . . .
B7_3 B8_3 B9_3 Cl9_3 147.7(3) . . . .
Cl8_3 B8_3 B9_3 B12_3 -112.1(4) . . . .
B4_3 B8_3 B9_3 B12_3 136.3(4) . . . .
B3_3 B8_3 B9_3 B12_3 98.6(4) . . . .
B7_3 B8_3 B9_3 B12_3 36.0(3) . . . .
Cl8_3 B8_3 B9_3 B5_3 149.2(3) . . . .
B12_3 B8_3 B9_3 B5_3 -98.8(4) . . . .
B4_3 B8_3 B9_3 B5_3 37.5(3) . . . .
B3_3 B8_3 B9_3 B5_3 -0.1(4) . . . .
B7_3 B8_3 B9_3 B5_3 -62.8(4) . . . .
Cl8_3 B8_3 B9_3 B4_3 111.6(4) . . . .
B12_3 B8_3 B9_3 B4_3 -136.3(4) . . . .
B3_3 B8_3 B9_3 B4_3 -37.6(3) . . . .
B7_3 B8_3 B9_3 B4_3 -100.3(4) . . . .
Cl8_3 B8_3 B9_3 B10_3 -147.9(3) . . . .
B12_3 B8_3 B9_3 B10_3 -35.9(3) . . . .
B4_3 B8_3 B9_3 B10_3 100.4(4) . . . .
B3_3 B8_3 B9_3 B10_3 62.8(4) . . . .
B7_3 B8_3 B9_3 B10_3 0.1(5) . . . .
C1_3 B6_3 B10_3 Cl10_3 151.7(3) . . . .
Cl6_3 B6_3 B10_3 Cl10_3 4.4(6) . . . .
B11_3 B6_3 B10_3 Cl10_3 -110.2(4) . . . .
B5_3 B6_3 B10_3 Cl10_3 112.0(4) . . . .
B2_3 B6_3 B10_3 Cl10_3 -147.7(3) . . . .
C1_3 B6_3 B10_3 B5_3 39.7(3) . . . .
Cl6_3 B6_3 B10_3 B5_3 -107.6(4) . . . .
B11_3 B6_3 B10_3 B5_3 137.7(3) . . . .
B2_3 B6_3 B10_3 B5_3 100.3(4) . . . .
C1_3 B6_3 B10_3 B12_3 -59.7(4) . . . .
Cl6_3 B6_3 B10_3 B12_3 153.0(3) . . . .
B11_3 B6_3 B10_3 B12_3 38.3(3) . . . .
B5_3 B6_3 B10_3 B12_3 -99.4(4) . . . .
B2_3 B6_3 B10_3 B12_3 0.9(4) . . . .
C1_3 B6_3 B10_3 B11_3 -98.0(4) . . . .
Cl6_3 B6_3 B10_3 B11_3 114.7(4) . . . .
B5_3 B6_3 B10_3 B11_3 -137.7(3) . . . .
B2_3 B6_3 B10_3 B11_3 -37.4(3) . . . .
C1_3 B6_3 B10_3 B9_3 2.8(4) . . . .
Cl6_3 B6_3 B10_3 B9_3 -144.5(4) . . . .
B11_3 B6_3 B10_3 B9_3 100.8(4) . . . .
B5_3 B6_3 B10_3 B9_3 -36.9(3) . . . .
B2_3 B6_3 B10_3 B9_3 63.4(4) . . . .
C1_3 B5_3 B10_3 B6_3 -39.9(3) . . . .
Cl5_3 B5_3 B10_3 B6_3 108.4(4) . . . .
B9_3 B5_3 B10_3 B6_3 -138.6(3) . . . .
B4_3 B5_3 B10_3 B6_3 -100.8(4) . . . .
C1_3 B5_3 B10_3 Cl10_3 -151.7(3) . . . .
Cl5_3 B5_3 B10_3 Cl10_3 -3.4(6) . . . .
B9_3 B5_3 B10_3 Cl10_3 109.6(4) . . . .
B6_3 B5_3 B10_3 Cl10_3 -111.8(4) . . . .
B4_3 B5_3 B10_3 Cl10_3 147.4(3) . . . .
C1_3 B5_3 B10_3 B12_3 60.6(4) . . . .
Cl5_3 B5_3 B10_3 B12_3 -151.1(4) . . . .
B9_3 B5_3 B10_3 B12_3 -38.0(3) . . . .
B6_3 B5_3 B10_3 B12_3 100.5(4) . . . .
B4_3 B5_3 B10_3 B12_3 -0.3(4) . . . .
C1_3 B5_3 B10_3 B11_3 -2.1(4) . . . .
Cl5_3 B5_3 B10_3 B11_3 146.1(4) . . . .
B9_3 B5_3 B10_3 B11_3 -100.8(4) . . . .
B6_3 B5_3 B10_3 B11_3 37.8(3) . . . .
B4_3 B5_3 B10_3 B11_3 -63.1(4) . . . .
C1_3 B5_3 B10_3 B9_3 98.7(4) . . . .
Cl5_3 B5_3 B10_3 B9_3 -113.0(4) . . . .
B6_3 B5_3 B10_3 B9_3 138.6(3) . . . .
B4_3 B5_3 B10_3 B9_3 37.8(3) . . . .
Cl9_3 B9_3 B10_3 B6_3 148.8(3) . . . .
B12_3 B9_3 B10_3 B6_3 -99.2(4) . . . .
B5_3 B9_3 B10_3 B6_3 37.3(3) . . . .
B4_3 B9_3 B10_3 B6_3 -0.7(4) . . . .
B8_3 B9_3 B10_3 B6_3 -63.5(4) . . . .
Cl9_3 B9_3 B10_3 Cl10_3 -0.6(5) . . . .
B12_3 B9_3 B10_3 Cl10_3 111.4(4) . . . .
B5_3 B9_3 B10_3 Cl10_3 -112.1(4) . . . .
B4_3 B9_3 B10_3 Cl10_3 -150.1(3) . . . .
B8_3 B9_3 B10_3 Cl10_3 147.1(3) . . . .
Cl9_3 B9_3 B10_3 B5_3 111.5(4) . . . .
B12_3 B9_3 B10_3 B5_3 -136.5(3) . . . .
B4_3 B9_3 B10_3 B5_3 -38.0(3) . . . .
B8_3 B9_3 B10_3 B5_3 -100.8(4) . . . .
Cl9_3 B9_3 B10_3 B12_3 -112.0(4) . . . .
B5_3 B9_3 B10_3 B12_3 136.5(3) . . . .
B4_3 B9_3 B10_3 B12_3 98.5(4) . . . .
B8_3 B9_3 B10_3 B12_3 35.7(3) . . . .
Cl9_3 B9_3 B10_3 B11_3 -147.8(3) . . . .
B12_3 B9_3 B10_3 B11_3 -35.8(3) . . . .
B5_3 B9_3 B10_3 B11_3 100.7(4) . . . .
B4_3 B9_3 B10_3 B11_3 62.7(4) . . . .
B8_3 B9_3 B10_3 B11_3 -0.1(5) . . . .
C1_3 B2_3 B11_3 Cl11_3 151.2(3) . . . .
Cl2_3 B2_3 B11_3 Cl11_3 3.9(6) . . . .
B7_3 B2_3 B11_3 Cl11_3 -110.1(4) . . . .
B3_3 B2_3 B11_3 Cl11_3 -147.7(3) . . . .
B6_3 B2_3 B11_3 Cl11_3 111.7(4) . . . .
C1_3 B2_3 B11_3 B6_3 39.5(3) . . . .
Cl2_3 B2_3 B11_3 B6_3 -107.8(4) . . . .
B7_3 B2_3 B11_3 B6_3 138.2(4) . . . .
B3_3 B2_3 B11_3 B6_3 100.6(4) . . . .
C1_3 B2_3 B11_3 B12_3 -60.8(4) . . . .
Cl2_3 B2_3 B11_3 B12_3 151.9(3) . . . .
B7_3 B2_3 B11_3 B12_3 37.9(3) . . . .
B3_3 B2_3 B11_3 B12_3 0.3(4) . . . .
B6_3 B2_3 B11_3 B12_3 -100.2(4) . . . .
C1_3 B2_3 B11_3 B10_3 2.0(4) . . . .
Cl2_3 B2_3 B11_3 B10_3 -145.3(4) . . . .
B7_3 B2_3 B11_3 B10_3 100.7(4) . . . .
B3_3 B2_3 B11_3 B10_3 63.1(4) . . . .
B6_3 B2_3 B11_3 B10_3 -37.4(3) . . . .
C1_3 B2_3 B11_3 B7_3 -98.7(4) . . . .
Cl2_3 B2_3 B11_3 B7_3 114.0(4) . . . .
B3_3 B2_3 B11_3 B7_3 -37.6(3) . . . .
B6_3 B2_3 B11_3 B7_3 -138.2(4) . . . .
C1_3 B6_3 B11_3 B2_3 -39.2(3) . . . .
Cl6_3 B6_3 B11_3 B2_3 107.3(4) . . . .
B10_3 B6_3 B11_3 B2_3 -137.8(4) . . . .
B5_3 B6_3 B11_3 B2_3 -100.0(4) . . . .
C1_3 B6_3 B11_3 Cl11_3 -151.4(3) . . . .
Cl6_3 B6_3 B11_3 Cl11_3 -5.0(6) . . . .
B10_3 B6_3 B11_3 Cl11_3 110.0(4) . . . .
B5_3 B6_3 B11_3 Cl11_3 147.8(3) . . . .
B2_3 B6_3 B11_3 Cl11_3 -112.2(4) . . . .
C1_3 B6_3 B11_3 B12_3 60.3(4) . . . .
Cl6_3 B6_3 B11_3 B12_3 -153.2(3) . . . .
B10_3 B6_3 B11_3 B12_3 -38.3(3) . . . .
B5_3 B6_3 B11_3 B12_3 -0.5(4) . . . .
B2_3 B6_3 B11_3 B12_3 99.5(4) . . . .
C1_3 B6_3 B11_3 B10_3 98.6(4) . . . .
Cl6_3 B6_3 B11_3 B10_3 -114.9(4) . . . .
B5_3 B6_3 B11_3 B10_3 37.8(3) . . . .
B2_3 B6_3 B11_3 B10_3 137.8(4) . . . .
C1_3 B6_3 B11_3 B7_3 -1.9(4) . . . .
Cl6_3 B6_3 B11_3 B7_3 144.5(3) . . . .
B10_3 B6_3 B11_3 B7_3 -100.5(4) . . . .
B5_3 B6_3 B11_3 B7_3 -62.8(4) . . . .
B2_3 B6_3 B11_3 B7_3 37.3(3) . . . .
B6_3 B10_3 B11_3 B2_3 38.1(3) . . . .
Cl10_3 B10_3 B11_3 B2_3 150.1(3) . . . .
B5_3 B10_3 B11_3 B2_3 0.1(5) . . . .
B12_3 B10_3 B11_3 B2_3 -98.5(4) . . . .
B9_3 B10_3 B11_3 B2_3 -62.9(4) . . . .
B6_3 B10_3 B11_3 Cl11_3 -111.5(4) . . . .
Cl10_3 B10_3 B11_3 Cl11_3 0.4(6) . . . .
B5_3 B10_3 B11_3 Cl11_3 -149.5(3) . . . .
B12_3 B10_3 B11_3 Cl11_3 111.9(4) . . . .
B9_3 B10_3 B11_3 Cl11_3 147.5(3) . . . .
Cl10_3 B10_3 B11_3 B6_3 112.0(4) . . . .
B5_3 B10_3 B11_3 B6_3 -38.0(3) . . . .
B12_3 B10_3 B11_3 B6_3 -136.6(3) . . . .
B9_3 B10_3 B11_3 B6_3 -101.0(4) . . . .
B6_3 B10_3 B11_3 B12_3 136.6(3) . . . .
Cl10_3 B10_3 B11_3 B12_3 -111.4(4) . . . .
B5_3 B10_3 B11_3 B12_3 98.6(4) . . . .
B9_3 B10_3 B11_3 B12_3 35.6(3) . . . .
B6_3 B10_3 B11_3 B7_3 101.0(4) . . . .
Cl10_3 B10_3 B11_3 B7_3 -147.0(3) . . . .
B5_3 B10_3 B11_3 B7_3 63.0(4) . . . .
B12_3 B10_3 B11_3 B7_3 -35.6(3) . . . .
B9_3 B10_3 B11_3 B7_3 0.0(5) . . . .
B12_3 B7_3 B11_3 B2_3 136.6(4) . . . .
Cl7_3 B7_3 B11_3 B2_3 -111.4(4) . . . .
B3_3 B7_3 B11_3 B2_3 37.8(3) . . . .
B8_3 B7_3 B11_3 B2_3 100.7(4) . . . .
B12_3 B7_3 B11_3 Cl11_3 -111.5(4) . . . .
Cl7_3 B7_3 B11_3 Cl11_3 0.5(6) . . . .
B2_3 B7_3 B11_3 Cl11_3 111.9(4) . . . .
B3_3 B7_3 B11_3 Cl11_3 149.7(3) . . . .
B8_3 B7_3 B11_3 Cl11_3 -147.4(3) . . . .
B12_3 B7_3 B11_3 B6_3 98.7(4) . . . .
Cl7_3 B7_3 B11_3 B6_3 -149.3(3) . . . .
B2_3 B7_3 B11_3 B6_3 -37.9(3) . . . .
B3_3 B7_3 B11_3 B6_3 -0.1(5) . . . .
B8_3 B7_3 B11_3 B6_3 62.9(4) . . . .
Cl7_3 B7_3 B11_3 B12_3 112.0(4) . . . .
B2_3 B7_3 B11_3 B12_3 -136.6(4) . . . .
B3_3 B7_3 B11_3 B12_3 -98.8(4) . . . .
B8_3 B7_3 B11_3 B12_3 -35.8(3) . . . .
B12_3 B7_3 B11_3 B10_3 35.9(3) . . . .
Cl7_3 B7_3 B11_3 B10_3 147.9(3) . . . .
B2_3 B7_3 B11_3 B10_3 -100.7(4) . . . .
B3_3 B7_3 B11_3 B10_3 -62.9(4) . . . .
B8_3 B7_3 B11_3 B10_3 0.0(5) . . . .
Cl7_3 B7_3 B12_3 O1_4 2.3(8) . . . .
B2_3 B7_3 B12_3 O1_4 149.7(6) . . . .
B3_3 B7_3 B12_3 O1_4 -146.9(6) . . . .
B11_3 B7_3 B12_3 O1_4 111.6(7) . . . .
B8_3 B7_3 B12_3 O1_4 -108.6(7) . . . .
Cl7_3 B7_3 B12_3 O1_5 -1.9(11) . . . .
B2_3 B7_3 B12_3 O1_5 145.6(11) . . . .
B3_3 B7_3 B12_3 O1_5 -151.0(11) . . . .
B11_3 B7_3 B12_3 O1_5 107.4(11) . . . .
B8_3 B7_3 B12_3 O1_5 -112.8(11) . . . .
Cl7_3 B7_3 B12_3 B8_3 110.9(4) . . . .
B2_3 B7_3 B12_3 B8_3 -101.7(4) . . . .
B3_3 B7_3 B12_3 B8_3 -38.2(3) . . . .
B11_3 B7_3 B12_3 B8_3 -139.8(4) . . . .
Cl7_3 B7_3 B12_3 B9_3 148.5(3) . . . .
B2_3 B7_3 B12_3 B9_3 -64.0(4) . . . .
B3_3 B7_3 B12_3 B9_3 -0.6(5) . . . .
B11_3 B7_3 B12_3 B9_3 -102.2(4) . . . .
B8_3 B7_3 B12_3 B9_3 37.6(3) . . . .
Cl7_3 B7_3 B12_3 B11_3 -109.3(4) . . . .
B2_3 B7_3 B12_3 B11_3 38.1(3) . . . .
B3_3 B7_3 B12_3 B11_3 101.5(4) . . . .
B8_3 B7_3 B12_3 B11_3 139.8(4) . . . .
Cl7_3 B7_3 B12_3 B10_3 -146.0(3) . . . .
B2_3 B7_3 B12_3 B10_3 1.4(4) . . . .
B3_3 B7_3 B12_3 B10_3 64.8(4) . . . .
B11_3 B7_3 B12_3 B10_3 -36.7(3) . . . .
B8_3 B7_3 B12_3 B10_3 103.1(4) . . . .
Cl8_3 B8_3 B12_3 O1_4 9.4(6) . . . .
B4_3 B8_3 B12_3 O1_4 -139.2(4) . . . .
B3_3 B8_3 B12_3 O1_4 158.0(4) . . . .
B7_3 B8_3 B12_3 O1_4 119.8(5) . . . .
B9_3 B8_3 B12_3 O1_4 -100.9(5) . . . .
Cl8_3 B8_3 B12_3 O1_5 -6.9(9) . . . .
B4_3 B8_3 B12_3 O1_5 -155.6(8) . . . .
B3_3 B8_3 B12_3 O1_5 141.6(8) . . . .
B7_3 B8_3 B12_3 O1_5 103.4(9) . . . .
B9_3 B8_3 B12_3 O1_5 -117.2(9) . . . .
Cl8_3 B8_3 B12_3 B7_3 -110.4(4) . . . .
B4_3 B8_3 B12_3 B7_3 101.0(4) . . . .
B3_3 B8_3 B12_3 B7_3 38.2(3) . . . .
B9_3 B8_3 B12_3 B7_3 139.3(4) . . . .
Cl8_3 B8_3 B12_3 B9_3 110.3(4) . . . .
B4_3 B8_3 B12_3 B9_3 -38.3(3) . . . .
B3_3 B8_3 B12_3 B9_3 -101.2(4) . . . .
B7_3 B8_3 B12_3 B9_3 -139.3(4) . . . .
Cl8_3 B8_3 B12_3 B11_3 -147.5(3) . . . .
B4_3 B8_3 B12_3 B11_3 63.8(4) . . . .
B3_3 B8_3 B12_3 B11_3 1.0(5) . . . .
B7_3 B8_3 B12_3 B11_3 -37.2(3) . . . .
B9_3 B8_3 B12_3 B11_3 102.2(4) . . . .
Cl8_3 B8_3 B12_3 B10_3 147.3(3) . . . .
B4_3 B8_3 B12_3 B10_3 -1.3(4) . . . .
B3_3 B8_3 B12_3 B10_3 -64.1(4) . . . .
B7_3 B8_3 B12_3 B10_3 -102.3(4) . . . .
B9_3 B8_3 B12_3 B10_3 37.0(3) . . . .
Cl9_3 B9_3 B12_3 O1_4 4.1(7) . . . .
B5_3 B9_3 B12_3 O1_4 -144.2(5) . . . .
B4_3 B9_3 B12_3 O1_4 152.4(5) . . . .
B10_3 B9_3 B12_3 O1_4 -106.0(6) . . . .
B8_3 B9_3 B12_3 O1_4 114.1(6) . . . .
Cl9_3 B9_3 B12_3 O1_5 -1.5(13) . . . .
B5_3 B9_3 B12_3 O1_5 -149.7(12) . . . .
B4_3 B9_3 B12_3 O1_5 146.9(12) . . . .
B10_3 B9_3 B12_3 O1_5 -111.5(12) . . . .
B8_3 B9_3 B12_3 O1_5 108.6(12) . . . .
Cl9_3 B9_3 B12_3 B7_3 -147.7(3) . . . .
B5_3 B9_3 B12_3 B7_3 64.1(4) . . . .
B4_3 B9_3 B12_3 B7_3 0.6(5) . . . .
B10_3 B9_3 B12_3 B7_3 102.2(4) . . . .
B8_3 B9_3 B12_3 B7_3 -37.6(3) . . . .
Cl9_3 B9_3 B12_3 B8_3 -110.1(4) . . . .
B5_3 B9_3 B12_3 B8_3 101.7(4) . . . .
B4_3 B9_3 B12_3 B8_3 38.2(3) . . . .
B10_3 B9_3 B12_3 B8_3 139.9(4) . . . .
Cl9_3 B9_3 B12_3 B11_3 146.7(3) . . . .
B5_3 B9_3 B12_3 B11_3 -1.5(4) . . . .
B4_3 B9_3 B12_3 B11_3 -65.0(4) . . . .
B10_3 B9_3 B12_3 B11_3 36.6(3) . . . .
B8_3 B9_3 B12_3 B11_3 -103.2(4) . . . .
Cl9_3 B9_3 B12_3 B10_3 110.1(4) . . . .
B5_3 B9_3 B12_3 B10_3 -38.2(3) . . . .
B4_3 B9_3 B12_3 B10_3 -101.6(4) . . . .
B8_3 B9_3 B12_3 B10_3 -139.9(4) . . . .
B2_3 B11_3 B12_3 O1_4 -157.1(5) . . . .
Cl11_3 B11_3 B12_3 O1_4 -9.0(7) . . . .
B6_3 B11_3 B12_3 O1_4 139.2(5) . . . .
B10_3 B11_3 B12_3 O1_4 101.1(5) . . . .
B7_3 B11_3 B12_3 O1_4 -119.1(5) . . . .
B2_3 B11_3 B12_3 O1_5 -143.4(9) . . . .
Cl11_3 B11_3 B12_3 O1_5 4.7(10) . . . .
B6_3 B11_3 B12_3 O1_5 152.9(9) . . . .
B10_3 B11_3 B12_3 O1_5 114.9(10) . . . .
B7_3 B11_3 B12_3 O1_5 -105.3(10) . . . .
B2_3 B11_3 B12_3 B7_3 -38.1(3) . . . .
Cl11_3 B11_3 B12_3 B7_3 110.0(4) . . . .
B6_3 B11_3 B12_3 B7_3 -101.8(4) . . . .
B10_3 B11_3 B12_3 B7_3 -139.8(3) . . . .
B2_3 B11_3 B12_3 B8_3 -0.8(5) . . . .
Cl11_3 B11_3 B12_3 B8_3 147.3(3) . . . .
B6_3 B11_3 B12_3 B8_3 -64.5(4) . . . .
B10_3 B11_3 B12_3 B8_3 -102.6(4) . . . .
B7_3 B11_3 B12_3 B8_3 37.2(3) . . . .
B2_3 B11_3 B12_3 B9_3 65.0(4) . . . .
Cl11_3 B11_3 B12_3 B9_3 -146.9(3) . . . .
B6_3 B11_3 B12_3 B9_3 1.3(4) . . . .
B10_3 B11_3 B12_3 B9_3 -36.8(3) . . . .
B7_3 B11_3 B12_3 B9_3 103.0(4) . . . .
B2_3 B11_3 B12_3 B10_3 101.8(4) . . . .
Cl11_3 B11_3 B12_3 B10_3 -110.1(4) . . . .
B6_3 B11_3 B12_3 B10_3 38.1(3) . . . .
B7_3 B11_3 B12_3 B10_3 139.8(3) . . . .
B6_3 B10_3 B12_3 O1_4 -154.6(5) . . . .
Cl10_3 B10_3 B12_3 O1_4 -5.9(6) . . . .
B5_3 B10_3 B12_3 O1_4 142.0(5) . . . .
B11_3 B10_3 B12_3 O1_4 -116.2(5) . . . .
B9_3 B10_3 B12_3 O1_4 103.9(5) . . . .
B6_3 B10_3 B12_3 O1_5 -142.1(9) . . . .
Cl10_3 B10_3 B12_3 O1_5 6.6(10) . . . .
B5_3 B10_3 B12_3 O1_5 154.5(9) . . . .
B11_3 B10_3 B12_3 O1_5 -103.7(10) . . . .
B9_3 B10_3 B12_3 O1_5 116.4(10) . . . .
B6_3 B10_3 B12_3 B7_3 -1.5(4) . . . .
Cl10_3 B10_3 B12_3 B7_3 147.2(3) . . . .
B5_3 B10_3 B12_3 B7_3 -64.9(4) . . . .
B11_3 B10_3 B12_3 B7_3 36.9(3) . . . .
B9_3 B10_3 B12_3 B7_3 -103.0(4) . . . .
B6_3 B10_3 B12_3 B8_3 64.4(4) . . . .
Cl10_3 B10_3 B12_3 B8_3 -146.9(3) . . . .
B5_3 B10_3 B12_3 B8_3 1.0(4) . . . .
B11_3 B10_3 B12_3 B8_3 102.8(4) . . . .
B9_3 B10_3 B12_3 B8_3 -37.1(3) . . . .
B6_3 B10_3 B12_3 B9_3 101.5(4) . . . .
Cl10_3 B10_3 B12_3 B9_3 -109.8(4) . . . .
B5_3 B10_3 B12_3 B9_3 38.1(3) . . . .
B11_3 B10_3 B12_3 B9_3 139.9(4) . . . .
B6_3 B10_3 B12_3 B11_3 -38.4(3) . . . .
Cl10_3 B10_3 B12_3 B11_3 110.3(4) . . . .
B5_3 B10_3 B12_3 B11_3 -101.8(4) . . . .
B9_3 B10_3 B12_3 B11_3 -139.9(4) . . . .
O1_5 B12_3 O1_4 S1_4 6(4) . . . .
B7_3 B12_3 O1_4 S1_4 -10.1(15) . . . .
B8_3 B12_3 O1_4 S1_4 -86.4(12) . . . .
B9_3 B12_3 O1_4 S1_4 -155.7(10) . . . .
B11_3 B12_3 O1_4 S1_4 67.5(13) . . . .
B10_3 B12_3 O1_4 S1_4 137.1(10) . . . .
Si1_4 O2_4 S1_4 O3_4 -37.5(10) . . . .
Si1_4 O2_4 S1_4 O1_4 -171.6(8) . . . .
Si1_4 O2_4 S1_4 C2_4 85.6(9) . . . .
B12_3 O1_4 S1_4 O3_4 -57.3(13) . . . .
B12_3 O1_4 S1_4 O2_4 75.2(12) . . . .
B12_3 O1_4 S1_4 C2_4 -174.6(11) . . . .
O3_4 S1_4 C2_4 F2_4 174.3(5) . . . .
O2_4 S1_4 C2_4 F2_4 49.4(7) . . . .
O1_4 S1_4 C2_4 F2_4 -63.6(7) . . . .
O3_4 S1_4 C2_4 F1_4 -65.5(12) . . . .
O2_4 S1_4 C2_4 F1_4 169.6(12) . . . .
O1_4 S1_4 C2_4 F1_4 56.6(13) . . . .
O3_4 S1_4 C2_4 F3_4 53.0(8) . . . .
O2_4 S1_4 C2_4 F3_4 -72.0(8) . . . .
O1_4 S1_4 C2_4 F3_4 175.1(8) . . . .
S1_4 O2_4 Si1_4 C5_4 -137.5(9) . . . .
S1_4 O2_4 Si1_4 C3_4 -1.2(10) . . . .
S1_4 O2_4 Si1_4 C7_4 105.9(9) . . . .
C5_4 Si1_4 C3_4 C4_4 -56.0(12) . . . .
O2_4 Si1_4 C3_4 C4_4 -178.8(8) . . . .
C7_4 Si1_4 C3_4 C4_4 78.1(9) . . . .
C3_4 Si1_4 C5_4 C6_4 -53.4(14) . . . .
O2_4 Si1_4 C5_4 C6_4 68.8(12) . . . .
C7_4 Si1_4 C5_4 C6_4 175.6(10) . . . .
C5_4 Si1_4 C7_4 C8_4 -25.9(11) . . . .
C3_4 Si1_4 C7_4 C8_4 -167.8(8) . . . .
O2_4 Si1_4 C7_4 C8_4 84.9(9) . . . .
O1_4 B12_3 O1_5 S1_5 -61(4) . . . .
B7_3 B12_3 O1_5 S1_5 105(2) . . . .
B8_3 B12_3 O1_5 S1_5 35(2) . . . .
B9_3 B12_3 O1_5 S1_5 -40(3) . . . .
B11_3 B12_3 O1_5 S1_5 173.9(18) . . . .
B10_3 B12_3 O1_5 S1_5 -116(2) . . . .
Si1_5 O2_5 S1_5 O3_5 34(3) . . . .
Si1_5 O2_5 S1_5 O1_5 167(3) . . . .
Si1_5 O2_5 S1_5 C2_5 -87(3) . . . .
B12_3 O1_5 S1_5 O3_5 30(3) . . . .
B12_3 O1_5 S1_5 O2_5 -97(2) . . . .
B12_3 O1_5 S1_5 C2_5 150(2) . . . .
O3_5 S1_5 C2_5 F2_5 -173.7(12) . . . .
O2_5 S1_5 C2_5 F2_5 -53.9(16) . . . .
O1_5 S1_5 C2_5 F2_5 60.5(15) . . . .
O3_5 S1_5 C2_5 F1_5 65(3) . . . .
O2_5 S1_5 C2_5 F1_5 -175(3) . . . .
O1_5 S1_5 C2_5 F1_5 -61(3) . . . .
O3_5 S1_5 C2_5 F3_5 -54.2(17) . . . .
O2_5 S1_5 C2_5 F3_5 65.6(18) . . . .
O1_5 S1_5 C2_5 F3_5 -180.0(17) . . . .
S1_5 O2_5 Si1_5 C7_5 -144(3) . . . .
S1_5 O2_5 Si1_5 C3_5 90(3) . . . .
S1_5 O2_5 Si1_5 C5_5 -27(3) . . . .
O2_5 Si1_5 C3_5 C4_5 78.9(17) . . . .
C7_5 Si1_5 C3_5 C4_5 -39.2(19) . . . .
C5_5 Si1_5 C3_5 C4_5 -171.2(16) . . . .
O2_5 Si1_5 C5_5 C6_5 -175.6(19) . . . .
C7_5 Si1_5 C5_5 C6_5 -62(2) . . . .
C3_5 Si1_5 C5_5 C6_5 73(2) . . . .
O2_5 Si1_5 C7_5 C8_5 154.9(17) . . . .
C3_5 Si1_5 C7_5 C8_5 -88.1(19) . . . .
C5_5 Si1_5 C7_5 C8_5 44(2) . . . .
